data_7716743
loop_
_publ_author_name
'Bhowmik, Saumitra'
'Sengupta, Arunava'
'Mukherjee, Rabindranath'

_publ_section_title
;
 Ni(II) and Pd(II) complexes of a new redox-active pentadentate
 azo-appended 2-aminophenol ligand: Pd(II)-assisted intraligand
 cyclization forms a phenoxazinyl ring.
;
_journal_issue 33
_journal_name_full 'Dalton transactions (Cambridge, England : 2003)'
_journal_page_first 14046
_journal_page_last 14064
_journal_paper_doi 10.1039/d4dt01513d
_journal_volume 53
_journal_year 2024
_chemical_formula_moiety '2(F6 Sb), 2(C40 H48 N4 Ni O2), C H2 Cl2, 3[CH2Cl2]'
_chemical_formula_sum 'C84 H104 Cl8 F12 N8 Ni2 O4 Sb2'
_chemical_formula_weight 2162.27
_space_group_crystal_system triclinic
_space_group_IT_number 2
_space_group_name_Hall '-P 1'
_space_group_name_H-M_alt 'P -1'
_atom_sites_solution_hydrogens geom
_audit_creation_date 2024-05-23
_audit_creation_method
;
Olex2 1.5
(compiled 2024.02.16 svn.r378c4104 for OlexSys, GUI svn.r6928)
;
_audit_update_record
;
2024-05-23 deposited with the CCDC.	2024-07-24 downloaded from the CCDC.
;
_cell_angle_alpha 81.734(4)
_cell_angle_beta 83.363(4)
_cell_angle_gamma 85.055(4)
_cell_formula_units_Z 2
_cell_length_a 9.5233(14)
_cell_length_b 18.212(3)
_cell_length_c 27.463(4)
_cell_measurement_reflns_used 17291
_cell_measurement_temperature 100(2)
_cell_measurement_theta_max 28.319
_cell_measurement_theta_min 2.158
_cell_volume 4670.3(12)
_computing_molecular_graphics 'Olex2 1.5 (Dolomanov et al., 2009)'
_computing_publication_material 'Olex2 1.5 (Dolomanov et al., 2009)'
_computing_structure_refinement 'SHELXL 2018/3 (Sheldrick, 2015)'
_computing_structure_solution 'SHELXT 2018/2 (Sheldrick, 2018)'
_diffrn_ambient_temperature 100(2)
_diffrn_measured_fraction_theta_full 0.998
_diffrn_measured_fraction_theta_max 0.998
_diffrn_measurement_device_type 'CCD area detector'
_diffrn_measurement_method 'phi and omega scans'
_diffrn_radiation_type MoK\a
_diffrn_radiation_wavelength 0.71073
_diffrn_reflns_av_R_equivalents 0.0546
_diffrn_reflns_av_unetI/netI 0.0547
_diffrn_reflns_Laue_measured_fraction_full 0.998
_diffrn_reflns_Laue_measured_fraction_max 0.998
_diffrn_reflns_limit_h_max 11
_diffrn_reflns_limit_h_min -11
_diffrn_reflns_limit_k_max 21
_diffrn_reflns_limit_k_min -21
_diffrn_reflns_limit_l_max 32
_diffrn_reflns_limit_l_min -32
_diffrn_reflns_number 56507
_diffrn_reflns_point_group_measured_fraction_full 0.998
_diffrn_reflns_point_group_measured_fraction_max 0.998
_diffrn_reflns_theta_full 25.027
_diffrn_reflns_theta_max 25.027
_diffrn_reflns_theta_min 2.508
_exptl_absorpt_coefficient_mu 1.274
_exptl_absorpt_correction_type empirical
_exptl_absorpt_process_details SADABS
_exptl_crystal_colour 'clear brownish red'
_exptl_crystal_colour_lustre clear
_exptl_crystal_colour_modifier brownish
_exptl_crystal_colour_primary red
_exptl_crystal_density_diffrn 1.538
_exptl_crystal_description block
_exptl_crystal_F_000 2196
_exptl_crystal_size_max 0.08
_exptl_crystal_size_mid 0.06
_exptl_crystal_size_min 0.02
_exptl_transmission_factor_max 0.977
_exptl_transmission_factor_min 0.920
_refine_diff_density_max 0.780
_refine_diff_density_min -0.770
_refine_diff_density_rms 0.083
_refine_ls_extinction_method none
_refine_ls_goodness_of_fit_ref 1.032
_refine_ls_hydrogen_treatment constr
_refine_ls_matrix_type full
_refine_ls_number_parameters 1141
_refine_ls_number_reflns 16486
_refine_ls_number_restraints 73
_refine_ls_restrained_S_all 1.050
_refine_ls_R_factor_all 0.0513
_refine_ls_R_factor_gt 0.0385
_refine_ls_shift/su_max 0.001
_refine_ls_shift/su_mean 0.000
_refine_ls_structure_factor_coef Fsqd
_refine_ls_weighting_details 'w=1/[\s^2^(Fo^2^)+(0.0350P)^2^+5.9080P] where P=(Fo^2^+2Fc^2^)/3'
_refine_ls_weighting_scheme calc
_refine_ls_wR_factor_gt 0.0903
_refine_ls_wR_factor_ref 0.0983
_reflns_Friedel_coverage 0.000
_reflns_number_gt 13430
_reflns_number_total 16486
_reflns_threshold_expression 'I > 2\s(I)'
_cod_data_source_file d4dt01513d2.cif
_cod_data_source_block 3
_cod_depositor_comments 'Adding full bibliography for 7716740--7716743.cif.'
_cod_original_cell_volume 4670.2(12)
_cod_database_code 7716743
_shelx_shelxl_version_number 2018/3
_shelx_space_group_comment
;
The symmetry employed for this shelxl refinement is uniquely defined
by the following loop, which should always be used as a source of
symmetry information in preference to the above space-group names.
They are only intended as comments.
;
_shelx_estimated_absorpt_t_max 0.975
_shelx_estimated_absorpt_t_min 0.905
_olex2_refinement_description
;
1. Fixed Uiso
 At 1.2 times of:
  All C(H) groups, All C(H,H) groups
 At 1.5 times of:
  All C(H,H,H) groups, All O(H) groups
2. Restrained distances
 C69-C02C \\sim C69-C70
 with sigma of 0.02
 C37-C03F \\sim C37-C39
 with sigma of 0.02
 C30-C34 \\sim C30-C8A
 with sigma of 0.02
 C34-C30 \\sim C7A-C30 \\sim C31-C30 \\sim C8A-C30 \\sim C33-C30 \\sim C13-C8
\\sim C6A-C30
 with sigma of 0.04
 C02C-C72 \\sim C70-C32
 with sigma of 0.02
 C02C-C71 \\sim C70-C0
 with sigma of 0.02
 C69-C72 \\sim C69-C32
 with sigma of 0.04
 C71-C72 \\sim C0-C32
 with sigma of 0.04
 C02C-C73 \\sim C70-C03C
 with sigma of 0.02
 C72-C73 \\sim C32-C03C
 with sigma of 0.04
 C69-C71 \\sim C69-C0
 with sigma of 0.04
 C69-C73 \\sim C69-C03C
 with sigma of 0.04
 C71-C73 \\sim C0-C03C
 with sigma of 0.04
 C37-C038 \\sim C37-C38
 with sigma of 0.02
 C37-C03G \\sim C37-C03H
 with sigma of 0.02
 C30-C33 \\sim C30-C7A
 with sigma of 0.02
 C30-C31 \\sim C30-C6A
 with sigma of 0.02
3. Uiso/Uaniso restraints and constraints
C39 \\sim C37: within 2A with sigma of 0.001 and sigma for terminal atoms of
0.002 within 2A
Uanis(C39) \\sim Ueq: with sigma of 0.04 and sigma for terminal atoms of 0.08
Uanis(C8A) \\sim Ueq: with sigma of 0.004 and sigma for terminal atoms of 0.008
Uanis(C32) \\sim Ueq: with sigma of 0.004 and sigma for terminal atoms of 0.008
Uanis(C02C) \\sim Ueq: with sigma of 0.004 and sigma for terminal atoms of 0.008
Uanis(C6A) \\sim Ueq: with sigma of 0.004 and sigma for terminal atoms of 0.008
4. Rigid body (RIGU) restrains
 C39
 with sigma for 1-2 distances of 0.005 and sigma for 1-3 distances of 0.005
 C8A
 with sigma for 1-2 distances of 0.005 and sigma for 1-3 distances of 0.005
 C30
 with sigma for 1-2 distances of 0.004 and sigma for 1-3 distances of 0.004
 C6A, C33, C7A, C31
 with sigma for 1-2 distances of 0.004 and sigma for 1-3 distances of 0.004
5. Others
 Fixed Sof: O6(0.55) H6(0.55) O3(0.55) H3(0.55) C02C(0.55) O2(0.45) H2(0.45)
 O5(0.45) H5(0.45) C71(0.55) H71A(0.55) H71B(0.55) H71C(0.55) C038(0.55)
 H03A(0.55) H03B(0.55) H03C(0.55) C72(0.55) H72A(0.55) H72B(0.55) H72C(0.55)
 C73(0.55) H73A(0.55) H73B(0.55) H73C(0.55) C03F(0.55) H03D(0.55) H03E(0.55)
 H03F(0.55) C03G(0.55) H03G(0.55) H03H(0.55) H03I(0.55) C70(0.45) C0(0.45)
 H0A(0.45) H0B(0.45) H0C(0.45) C32(0.45) H32A(0.45) H32B(0.45) H32C(0.45)
 C03C(0.45) H03M(0.45) H03N(0.45) H03O(0.45) C38(0.45) H38A(0.45) H38B(0.45)
 H38C(0.45) C39(0.45) H39A(0.45) H39B(0.45) H39C(0.45) C03H(0.45) H03J(0.45)
 H03K(0.45) H03L(0.45) C33(0.65) H33A(0.65) H33B(0.65) H33C(0.65) C31(0.65)
 H31A(0.65) H31B(0.65) H31C(0.65) C34(0.65) H34A(0.65) H34B(0.65) H34C(0.65)
 C7A(0.35) H7AA(0.35) H7AB(0.35) H7AC(0.35) C6A(0.35) H6AA(0.35) H6AB(0.35)
 H6AC(0.35) C8A(0.35) H8AA(0.35) H8AB(0.35) H8AC(0.35)
6.a Secondary CH2 refined with riding coordinates:
 C02R(H02D,H02E)
6.b Aromatic/amide H refined with riding coordinates:
 C53(H53), C7(H7), C63(H63), C62(H62), C64(H64), C16(H16), C25(H25), C22(H22),
 C65(H65), C24(H24), C19(H19), C13(H13), C17(H17), C56(H56), C18(H18), C47(H47),
  C57(H57), C23(H23), C74(H74), C58(H58), C59(H59), C35(H35)
6.c Tetrahedral OH refined with riding coordinates:
 O6(H6), O3(H3), O2(H2), O5(H5)
6.d Idealised Me refined as rotating group:
 C021(H02A,H02B,H02C), C10(H10A,H10B,H10C), C5(H5A,H5B,H5C), C12(H12A,H12B,
 H12C), C6(H6A,H6B,H6C), C46(H46A,H46B,H46C), C11(H11A,H11B,H11C), C50(H50A,
 H50B,H50C), C52(H52A,H52B,H52C), C4(H4A,H4B,H4C), C45(H45A,H45B,H45C),
 C44(H44A,H44B,H44C), C79(H79A,H79B,H79C), C78(H78A,H78B,H78C), C77(H77A,H77B,
 H77C), C71(H71A,H71B,H71C), C038(H03A,H03B,H03C), C72(H72A,H72B,H72C),
 C73(H73A,H73B,H73C), C03F(H03D,H03E,H03F), C03G(H03G,H03H,H03I), C0(H0A,H0B,
 H0C), C32(H32A,H32B,H32C), C03C(H03M,H03N,H03O), C38(H38A,H38B,H38C), C39(H39A,
 H39B,H39C), C03H(H03J,H03K,H03L), C33(H33A,H33B,H33C), C31(H31A,H31B,H31C),
 C34(H34A,H34B,H34C), C7A(H7AA,H7AB,H7AC), C6A(H6AA,H6AB,H6AC), C8A(H8AA,H8AB,
 H8AC)
;
_smtbx_masks_special_details
;
A solvent mask was calculated and 228 electrons were 
found in a volume of 760\%A^3^ in 1 void per unit cell. 
This is consistent with the presence of 
3[CH2Cl2] per formula unit 
which account for 252 electrons 
per unit cell.
;
_olex2_submission_special_instructions 'No special instructions were received'

loop_
_space_group_symop_operation_xyz
'x, y, z'
'-x, -y, -z'

loop_
_atom_site_label
_atom_site_type_symbol
_atom_site_fract_x
_atom_site_fract_y
_atom_site_fract_z
_atom_site_U_iso_or_equiv
_atom_site_adp_type
_atom_site_occupancy
_atom_site_site_symmetry_order
_atom_site_calc_flag
_atom_site_refinement_flags_posn
_atom_site_refinement_flags_adp
_atom_site_refinement_flags_occupancy
_atom_site_disorder_assembly
_atom_site_disorder_group
Sb1 Sb 0.40972(3) 0.73132(2) 0.45793(2) 0.02358(7) Uani 1 1 d . . . . .
Sb2 Sb 0.61959(3) 0.50822(2) 0.19188(2) 0.02588(7) Uani 1 1 d . . . . .
Ni1 Ni 0.07615(5) 0.82993(2) 0.53395(2) 0.01701(10) Uani 1 1 d . . . . .
Ni04 Ni 0.93060(5) 0.58537(2) 0.09002(2) 0.01601(10) Uani 1 1 d . . . . .
Cl05 Cl 0.79039(13) 0.60069(6) 0.37558(4) 0.0462(3) Uani 1 1 d . . . . .
Cl06 Cl 0.73967(15) 0.68746(8) 0.28113(4) 0.0593(4) Uani 1 1 d . . . . .
F8 F 0.5173(2) 0.42352(13) 0.20688(9) 0.0387(6) Uani 1 1 d . . . . .
F9 F 0.4490(2) 0.56742(13) 0.18796(9) 0.0402(6) Uani 1 1 d . . . . .
F7 F 0.6237(2) 0.50157(14) 0.12391(8) 0.0376(6) Uani 1 1 d . . . . .
F5 F 0.3780(2) 0.82345(12) 0.48104(9) 0.0396(6) Uani 1 1 d . . . . .
O1 O 0.0682(2) 0.75358(12) 0.58832(8) 0.0201(5) Uani 1 1 d . . . . .
O4 O 0.9233(2) 0.68275(12) 0.10782(9) 0.0192(5) Uani 1 1 d . . . . .
F1 F 0.2497(2) 0.74992(15) 0.42381(9) 0.0441(6) Uani 1 1 d . . . . .
F3 F 0.5216(2) 0.77359(14) 0.40224(9) 0.0423(6) Uani 1 1 d . . . . .
F11 F 0.7217(3) 0.59344(14) 0.17524(10) 0.0459(6) Uani 1 1 d . . . . .
F10 F 0.6117(3) 0.51631(15) 0.25935(9) 0.0460(7) Uani 1 1 d . . . . .
F4 F 0.5700(2) 0.71316(14) 0.49288(9) 0.0453(6) Uani 1 1 d . . . . .
F12 F 0.7892(2) 0.44935(14) 0.19452(9) 0.0407(6) Uani 1 1 d . . . . .
F6 F 0.2962(3) 0.68850(15) 0.51302(10) 0.0506(7) Uani 1 1 d . . . . .
N8 N 0.8150(3) 0.60906(15) 0.03982(10) 0.0184(6) Uani 1 1 d . . . . .
N1 N -0.0310(3) 0.76826(15) 0.50675(10) 0.0182(6) Uani 1 1 d . . . . .
N5 N 1.0479(3) 0.56282(15) 0.14076(10) 0.0173(6) Uani 1 1 d . . . . .
F2 F 0.4491(3) 0.63907(14) 0.43543(12) 0.0581(8) Uani 1 1 d . . . . .
N6 N 0.9498(3) 0.48721(15) 0.08416(10) 0.0183(6) Uani 1 1 d . . . . .
N2 N 0.0723(3) 0.89184(15) 0.47623(11) 0.0194(6) Uani 1 1 d . . . . .
N4 N 0.1785(3) 0.89023(15) 0.56236(11) 0.0198(6) Uani 1 1 d . . . . .
N7 N 0.9001(3) 0.44903(15) 0.05481(10) 0.0192(6) Uani 1 1 d . . . . .
N3 N 0.1258(3) 0.95442(15) 0.46090(11) 0.0213(7) Uani 1 1 d . . . . .
C53 C 1.1322(4) 0.61677(19) 0.21015(12) 0.0188(7) Uani 1 1 d . . . . .
H53 H 1.177481 0.571945 0.224985 0.023 Uiso 1 1 calc R U . . .
C7 C -0.0914(4) 0.58188(19) 0.60570(13) 0.0214(8) Uani 1 1 d . . . . .
H7 H -0.107083 0.539243 0.629441 0.026 Uiso 1 1 calc R U . . .
C54 C 1.0604(4) 0.61701(19) 0.16716(13) 0.0184(7) Uani 1 1 d . . . . .
C48 C 1.1353(4) 0.6809(2) 0.22959(13) 0.0207(8) Uani 1 1 d . . . . .
C41 C 0.9827(4) 0.68613(18) 0.14601(12) 0.0175(7) Uani 1 1 d . . . . .
C14 C -0.0598(4) 0.70419(19) 0.53419(13) 0.0193(8) Uani 1 1 d . . . . .
C2 C -0.0125(4) 0.63325(18) 0.61827(13) 0.0191(8) Uani 1 1 d . . . . .
C66 C 0.7701(4) 0.56007(19) 0.01341(12) 0.0188(7) Uani 1 1 d . . . . .
C63 C 0.6762(4) 0.4566(2) -0.04309(13) 0.0243(8) Uani 1 1 d . . . . .
H63 H 0.644511 0.422782 -0.062061 0.029 Uiso 1 1 calc R U . . .
C62 C 0.7658(4) 0.4323(2) -0.00778(13) 0.0229(8) Uani 1 1 d . . . . .
H62 H 0.796733 0.381062 -0.002424 0.027 Uiso 1 1 calc R U . . .
C1 C 0.0032(4) 0.69885(18) 0.58159(13) 0.0177(7) Uani 1 1 d . . . . .
C8 C -0.1543(4) 0.58517(19) 0.55984(13) 0.0204(8) Uani 1 1 d D . . . .
C67 C 0.7612(4) 0.68525(19) 0.02954(12) 0.0194(8) Uani 1 1 d . . . . .
C55 C 1.1002(4) 0.48783(18) 0.14765(12) 0.0173(7) Uani 1 1 d . . . . .
C49 C 1.2160(4) 0.6872(2) 0.27356(13) 0.0242(8) Uani 1 1 d . . . . .
C61 C 0.8139(4) 0.48226(19) 0.02120(13) 0.0195(8) Uani 1 1 d . . . . .
C20 C -0.0061(3) 0.86533(19) 0.44171(13) 0.0192(8) Uani 1 1 d . . . . .
C64 C 0.6315(4) 0.5330(2) -0.05085(14) 0.0262(8) Uani 1 1 d . . . . .
H64 H 0.568045 0.550248 -0.074954 0.031 Uiso 1 1 calc R U . . .
C16 C -0.1471(4) 0.7678(2) 0.42824(13) 0.0226(8) Uani 1 1 d . . . . .
H16 H -0.189522 0.722128 0.439202 0.027 Uiso 1 1 calc R U . . .
C25 C 0.3189(4) 0.9958(2) 0.56289(14) 0.0240(8) Uani 1 1 d . . . . .
H25 H 0.340236 0.977532 0.595582 0.029 Uiso 1 1 calc R U . . .
C15 C -0.0661(3) 0.79712(19) 0.45889(13) 0.0187(7) Uani 1 1 d . . . . .
C27 C 0.2118(4) 0.86704(19) 0.61242(13) 0.0219(8) Uani 1 1 d . . . . .
C26 C 0.2325(4) 0.95441(19) 0.53928(13) 0.0188(7) Uani 1 1 d . . . . .
C68 C 0.8416(4) 0.7359(2) -0.00201(13) 0.0210(8) Uani 1 1 d . . . . .
C28 C 0.3410(4) 0.8281(2) 0.62079(16) 0.0301(9) Uani 1 1 d . . . . .
C22 C 0.2606(4) 1.0529(2) 0.46719(15) 0.0267(9) Uani 1 1 d . . . . .
H22 H 0.241223 1.072268 0.434459 0.032 Uiso 1 1 calc R U . . .
C65 C 0.6779(4) 0.5828(2) -0.02435(13) 0.0237(8) Uani 1 1 d . . . . .
H65 H 0.647768 0.633930 -0.031296 0.028 Uiso 1 1 calc R U . . .
C60 C 1.0401(4) 0.44515(19) 0.11779(13) 0.0189(7) Uani 1 1 d . . . . .
C80 C 0.6255(4) 0.7061(2) 0.05056(13) 0.0228(8) Uani 1 1 d . . . . .
C24 C 0.3716(4) 1.0604(2) 0.54012(15) 0.0291(9) Uani 1 1 d . . . . .
H24 H 0.429683 1.085920 0.557023 0.035 Uiso 1 1 calc R U . . .
C19 C -0.0240(4) 0.9022(2) 0.39506(14) 0.0270(9) Uani 1 1 d . . . . .
H19 H 0.017966 0.947882 0.383641 0.032 Uiso 1 1 calc R U . . .
C13 C -0.1363(4) 0.64544(18) 0.52451(13) 0.0209(8) Uani 1 1 d D . . . .
H13 H -0.174530 0.647962 0.493819 0.025 Uiso 1 1 calc R U . . .
C17 C -0.1653(4) 0.8054(2) 0.38195(13) 0.0259(8) Uani 1 1 d . . . . .
H17 H -0.220916 0.785355 0.361186 0.031 Uiso 1 1 calc R U . . .
C56 C 1.2011(4) 0.4537(2) 0.17831(13) 0.0226(8) Uani 1 1 d . . . . .
H56 H 1.248422 0.482205 0.196889 0.027 Uiso 1 1 calc R U . . .
C42 C 0.9785(4) 0.75330(19) 0.16944(13) 0.0205(8) Uani 1 1 d . . . . .
C3 C 0.0611(4) 0.6232(2) 0.66561(13) 0.0241(8) Uani 1 1 d . . . . .
C18 C -0.1044(4) 0.8715(2) 0.36514(14) 0.0281(9) Uani 1 1 d . . . . .
H18 H -0.117421 0.896155 0.332902 0.034 Uiso 1 1 calc R U . . .
C9 C -0.2396(4) 0.52044(19) 0.55387(14) 0.0238(8) Uani 1 1 d . . . . .
C47 C 1.0573(4) 0.7477(2) 0.20798(13) 0.0242(8) Uani 1 1 d . . . . .
H47 H 1.062187 0.791764 0.222359 0.029 Uiso 1 1 calc R U . . .
C021 C 1.2729(4) 0.6114(2) 0.29723(14) 0.0289(9) Uani 1 1 d . . . . .
H02A H 1.194323 0.579331 0.307548 0.043 Uiso 1 1 calc R U . . .
H02B H 1.320047 0.617370 0.326162 0.043 Uiso 1 1 calc R U . . .
H02C H 1.341048 0.588681 0.273209 0.043 Uiso 1 1 calc R U . . .
C21 C 0.2040(4) 0.98458(19) 0.49000(13) 0.0211(8) Uani 1 1 d . . . . .
C69 C 0.7884(4) 0.8096(2) -0.01326(13) 0.0242(8) Uani 1 1 d D . . . .
C40 C 0.1164(4) 0.88805(19) 0.65131(14) 0.0246(8) Uani 1 1 d . . . . .
C10 C -0.1488(4) 0.44679(19) 0.56461(14) 0.0253(8) Uani 1 1 d . . . . .
H10A H -0.124011 0.440964 0.598681 0.038 Uiso 1 1 calc R U . . .
H10B H -0.061964 0.447518 0.541649 0.038 Uiso 1 1 calc R U . . .
H10C H -0.202656 0.405093 0.560336 0.038 Uiso 1 1 calc R U . . .
C5 C 0.0207(4) 0.55130(19) 0.69915(13) 0.0270(9) Uani 1 1 d . . . . .
H5A H 0.066497 0.546981 0.729716 0.040 Uiso 1 1 calc R U . . .
H5B H 0.052379 0.508354 0.681888 0.040 Uiso 1 1 calc R U . . .
H5C H -0.082358 0.552787 0.707201 0.040 Uiso 1 1 calc R U . . .
C75 C 0.5675(4) 0.7793(2) 0.03899(14) 0.0261(9) Uani 1 1 d . . . . .
C57 C 1.2306(4) 0.3776(2) 0.18107(14) 0.0260(8) Uani 1 1 d . . . . .
H57 H 1.298252 0.353863 0.202127 0.031 Uiso 1 1 calc R U . . .
O6 O 0.5466(4) 0.6576(2) 0.07976(14) 0.0118(8) Uani 0.55 1 d . . P . .
H6 H 0.592120 0.636938 0.103071 0.018 Uiso 0.55 1 calc R U P . .
C23 C 0.3415(4) 1.0906(2) 0.49140(15) 0.0294(9) Uani 1 1 d . . . . .
H23 H 0.377236 1.136319 0.476042 0.035 Uiso 1 1 calc R U . . .
O3 O 0.4264(4) 0.8045(2) 0.58704(15) 0.0147(9) Uani 0.55 1 d . . P . .
H3 H 0.399982 0.822211 0.559354 0.022 Uiso 0.55 1 calc R U P . .
C02C C 0.8718(11) 0.8654(7) -0.0507(4) 0.024(7) Uani 0.55 1 d D U P A 1
C12 C -0.3721(4) 0.5227(2) 0.59126(16) 0.0325(10) Uani 1 1 d . . . . .
H12A H -0.425898 0.479485 0.590462 0.049 Uiso 1 1 calc R U . . .
H12B H -0.431346 0.568435 0.582682 0.049 Uiso 1 1 calc R U . . .
H12C H -0.343659 0.521713 0.624542 0.049 Uiso 1 1 calc R U . . .
C74 C 0.6515(4) 0.8286(2) 0.00775(14) 0.0269(9) Uani 1 1 d . . . . .
H74 H 0.613639 0.878395 0.000152 0.032 Uiso 1 1 calc R U . . .
C58 C 1.1643(4) 0.3353(2) 0.15404(15) 0.0284(9) Uani 1 1 d . . . . .
H58 H 1.183905 0.282915 0.157649 0.034 Uiso 1 1 calc R U . . .
C43 C 0.8888(4) 0.8231(2) 0.15138(14) 0.0265(9) Uani 1 1 d . . . . .
C59 C 1.0693(4) 0.36883(19) 0.12163(14) 0.0245(8) Uani 1 1 d . . . . .
H59 H 1.025067 0.339989 0.102391 0.029 Uiso 1 1 calc R U . . .
C6 C 0.0166(5) 0.6880(2) 0.69550(14) 0.0345(10) Uani 1 1 d . . . . .
H6A H -0.086402 0.690562 0.703951 0.052 Uiso 1 1 calc R U . . .
H6B H 0.044075 0.734680 0.675715 0.052 Uiso 1 1 calc R U . . .
H6C H 0.063632 0.679962 0.725920 0.052 Uiso 1 1 calc R U . . .
C46 C 0.9392(4) 0.8522(2) 0.09781(15) 0.0320(9) Uani 1 1 d . . . . .
H46A H 0.933221 0.813622 0.076817 0.048 Uiso 1 1 calc R U . . .
H46B H 1.037643 0.865276 0.095642 0.048 Uiso 1 1 calc R U . . .
H46C H 0.879108 0.896403 0.086600 0.048 Uiso 1 1 calc R U . . .
C11 C -0.2841(5) 0.5245(2) 0.50198(15) 0.0349(10) Uani 1 1 d . . . . .
H11A H -0.199538 0.522927 0.478060 0.052 Uiso 1 1 calc R U . . .
H11B H -0.341623 0.571080 0.494025 0.052 Uiso 1 1 calc R U . . .
H11C H -0.339807 0.482271 0.500481 0.052 Uiso 1 1 calc R U . . .
C50 C 1.1180(5) 0.7244(3) 0.31291(15) 0.0397(11) Uani 1 1 d . . . . .
H50A H 1.086502 0.774875 0.298829 0.060 Uiso 1 1 calc R U . . .
H50B H 1.169662 0.726864 0.341429 0.060 Uiso 1 1 calc R U . . .
H50C H 1.035384 0.695279 0.323532 0.060 Uiso 1 1 calc R U . . .
C52 C 1.3407(4) 0.7347(2) 0.25457(16) 0.0362(10) Uani 1 1 d . . . . .
H52A H 1.403247 0.710517 0.229766 0.054 Uiso 1 1 calc R U . . .
H52B H 1.393717 0.740241 0.282209 0.054 Uiso 1 1 calc R U . . .
H52C H 1.305131 0.783894 0.239554 0.054 Uiso 1 1 calc R U . . .
C4 C 0.2212(4) 0.6182(2) 0.65164(15) 0.0345(10) Uani 1 1 d . . . . .
H4A H 0.269601 0.610270 0.681771 0.052 Uiso 1 1 calc R U . . .
H4B H 0.248962 0.664635 0.631500 0.052 Uiso 1 1 calc R U . . .
H4C H 0.247762 0.576576 0.632692 0.052 Uiso 1 1 calc R U . . .
C36 C 0.1500(5) 0.8714(2) 0.70020(15) 0.0360(10) Uani 1 1 d . . . . .
C45 C 0.7333(4) 0.8047(2) 0.15533(15) 0.0330(10) Uani 1 1 d . . . . .
H45A H 0.674994 0.849432 0.143832 0.049 Uiso 1 1 calc R U . . .
H45B H 0.700796 0.787028 0.189870 0.049 Uiso 1 1 calc R U . . .
H45C H 0.724669 0.765822 0.134804 0.049 Uiso 1 1 calc R U . . .
C02R C 0.6668(5) 0.6294(3) 0.33214(15) 0.0406(11) Uani 1 1 d . . . . .
H02D H 0.634371 0.585091 0.320868 0.049 Uiso 1 1 calc R U . . .
H02E H 0.583150 0.656120 0.348274 0.049 Uiso 1 1 calc R U . . .
C76 C 0.4143(4) 0.8020(2) 0.05828(16) 0.0324(10) Uani 1 1 d . . . . .
C29 C 0.3780(5) 0.8128(2) 0.66995(19) 0.0437(12) Uani 1 1 d . . . . .
C35 C 0.2795(5) 0.8355(2) 0.70747(16) 0.0408(12) Uani 1 1 d . . . . .
H35 H 0.304135 0.825221 0.740439 0.049 Uiso 1 1 calc R U . . .
C44 C 0.8995(5) 0.8848(2) 0.18305(17) 0.0424(12) Uani 1 1 d . . . . .
H44A H 0.998643 0.896460 0.181397 0.064 Uiso 1 1 calc R U . . .
H44B H 0.864197 0.868083 0.217459 0.064 Uiso 1 1 calc R U . . .
H44C H 0.842400 0.929451 0.170527 0.064 Uiso 1 1 calc R U . . .
C79 C 0.3890(5) 0.7860(4) 0.11413(19) 0.0683(18) Uani 1 1 d . . . . .
H79A H 0.290925 0.802010 0.125031 0.102 Uiso 1 1 calc R U . . .
H79B H 0.453909 0.813177 0.128929 0.102 Uiso 1 1 calc R U . . .
H79C H 0.405794 0.732522 0.124573 0.102 Uiso 1 1 calc R U . . .
C78 C 0.3122(5) 0.7592(3) 0.03527(19) 0.0500(13) Uani 1 1 d . . . . .
H78A H 0.333220 0.705644 0.044016 0.075 Uiso 1 1 calc R U . . .
H78B H 0.323970 0.771977 -0.000799 0.075 Uiso 1 1 calc R U . . .
H78C H 0.214382 0.772844 0.047935 0.075 Uiso 1 1 calc R U . . .
C37 C 0.0461(6) 0.8939(3) 0.74357(17) 0.0557(14) Uani 1 1 d D U . . .
O2 O 0.0003(7) 0.9208(3) 0.6424(2) 0.0304(14) Uani 0.45 1 d . . P . .
H2 H -0.043540 0.894633 0.627325 0.046 Uiso 0.45 1 calc R U P . .
C77 C 0.3757(6) 0.8850(3) 0.0425(3) 0.077(2) Uani 1 1 d . . . . .
H77A H 0.279219 0.898137 0.056791 0.116 Uiso 1 1 calc R U . . .
H77B H 0.380781 0.895060 0.006347 0.116 Uiso 1 1 calc R U . . .
H77C H 0.442347 0.914787 0.054339 0.116 Uiso 1 1 calc R U . . .
O5 O 0.9667(7) 0.7133(3) -0.0225(2) 0.0396(16) Uani 0.45 1 d . . P . .
H5 H 0.978712 0.666804 -0.015985 0.059 Uiso 0.45 1 calc R U P . .
C71 C 0.8931(12) 0.9348(4) -0.0272(3) 0.051(3) Uani 0.55 1 d D . P A 1
H71A H 0.800931 0.956192 -0.014088 0.077 Uiso 0.55 1 calc R U P A 1
H71B H 0.938712 0.971542 -0.052287 0.077 Uiso 0.55 1 calc R U P A 1
H71C H 0.953283 0.920829 -0.000218 0.077 Uiso 0.55 1 calc R U P A 1
C038 C -0.0312(9) 0.8295(5) 0.7720(3) 0.033(2) Uani 0.55 1 d D . P B 1
H03A H -0.082998 0.807491 0.749576 0.050 Uiso 0.55 1 calc R U P B 1
H03B H -0.098142 0.847348 0.798379 0.050 Uiso 0.55 1 calc R U P B 1
H03C H 0.037363 0.791918 0.786641 0.050 Uiso 0.55 1 calc R U P B 1
C72 C 1.0199(8) 0.8335(4) -0.0697(3) 0.040(2) Uani 0.55 1 d D . P A 1
H72A H 1.070405 0.810797 -0.041518 0.061 Uiso 0.55 1 calc R U P A 1
H72B H 1.073458 0.873684 -0.088688 0.061 Uiso 0.55 1 calc R U P A 1
H72C H 1.010080 0.795809 -0.090947 0.061 Uiso 0.55 1 calc R U P A 1
C73 C 0.7905(10) 0.8906(6) -0.0956(3) 0.053(2) Uani 0.55 1 d D . P A 1
H73A H 0.776894 0.847350 -0.111661 0.079 Uiso 0.55 1 calc R U P A 1
H73B H 0.844525 0.926158 -0.119106 0.079 Uiso 0.55 1 calc R U P A 1
H73C H 0.697984 0.914381 -0.085037 0.079 Uiso 0.55 1 calc R U P A 1
C03F C 0.1104(9) 0.9347(4) 0.7791(3) 0.041(2) Uani 0.55 1 d D . P B 1
H03D H 0.183644 0.901874 0.795085 0.061 Uiso 0.55 1 calc R U P B 1
H03E H 0.036230 0.949574 0.804360 0.061 Uiso 0.55 1 calc R U P B 1
H03F H 0.152780 0.979097 0.760839 0.061 Uiso 0.55 1 calc R U P B 1
C03G C -0.0843(9) 0.9507(5) 0.7257(3) 0.047(2) Uani 0.55 1 d D . P B 1
H03G H -0.046880 0.995319 0.705880 0.071 Uiso 0.55 1 calc R U P B 1
H03H H -0.144799 0.964805 0.754684 0.071 Uiso 0.55 1 calc R U P B 1
H03I H -0.139991 0.926331 0.705611 0.071 Uiso 0.55 1 calc R U P B 1
C70 C 0.8699(17) 0.8685(7) -0.0484(5) 0.042(12) Uani 0.45 1 d D . P A 2
C0 C 1.0212(10) 0.8703(6) -0.0357(4) 0.043(3) Uani 0.45 1 d D . P A 2
H0A H 1.019280 0.889102 -0.003884 0.064 Uiso 0.45 1 calc R U P A 2
H0B H 1.074095 0.902928 -0.061553 0.064 Uiso 0.45 1 calc R U P A 2
H0C H 1.067496 0.819873 -0.033315 0.064 Uiso 0.45 1 calc R U P A 2
C32 C 0.8711(12) 0.8462(5) -0.1001(3) 0.042(2) Uani 0.45 1 d D U P A 2
H32A H 0.930405 0.799840 -0.102387 0.063 Uiso 0.45 1 calc R U P A 2
H32B H 0.909541 0.885627 -0.124958 0.063 Uiso 0.45 1 calc R U P A 2
H32C H 0.774213 0.838866 -0.106205 0.063 Uiso 0.45 1 calc R U P A 2
C03C C 0.7960(13) 0.9462(5) -0.0470(4) 0.047(3) Uani 0.45 1 d D . P A 2
H03M H 0.703752 0.948199 -0.059825 0.071 Uiso 0.45 1 calc R U P A 2
H03N H 0.854658 0.983032 -0.067439 0.071 Uiso 0.45 1 calc R U P A 2
H03O H 0.782371 0.957204 -0.012798 0.071 Uiso 0.45 1 calc R U P A 2
C38 C -0.0752(14) 0.8541(7) 0.7488(5) 0.057(4) Uani 0.45 1 d D . P B 2
H38A H -0.122820 0.865441 0.718563 0.086 Uiso 0.45 1 calc R U P B 2
H38B H -0.139669 0.868390 0.776921 0.086 Uiso 0.45 1 calc R U P B 2
H38C H -0.048136 0.800707 0.754664 0.086 Uiso 0.45 1 calc R U P B 2
C39 C 0.1366(14) 0.8613(6) 0.7903(4) 0.0602(17) Uani 0.45 1 d D U P B 2
H39A H 0.146662 0.806834 0.793415 0.090 Uiso 0.45 1 calc R U P B 2
H39B H 0.086447 0.876645 0.820814 0.090 Uiso 0.45 1 calc R U P B 2
H39C H 0.230641 0.880823 0.784602 0.090 Uiso 0.45 1 calc R U P B 2
C03H C 0.0569(18) 0.9740(6) 0.7387(5) 0.076(5) Uani 0.45 1 d D . P B 2
H03J H 0.155732 0.985332 0.728912 0.115 Uiso 0.45 1 calc R U P B 2
H03K H 0.024390 0.991631 0.770432 0.115 Uiso 0.45 1 calc R U P B 2
H03L H -0.002306 0.998865 0.713412 0.115 Uiso 0.45 1 calc R U P B 2
C30 C 0.5271(5) 0.7771(3) 0.6794(2) 0.0601(16) Uani 1 1 d D . . . .
C33 C 0.6359(8) 0.8282(5) 0.6521(3) 0.0348(19) Uani 0.65 1 d D . P C 1
H33A H 0.638742 0.827007 0.616445 0.052 Uiso 0.65 1 calc R U P C 1
H33B H 0.729337 0.811660 0.662909 0.052 Uiso 0.65 1 calc R U P C 1
H33C H 0.609985 0.879111 0.659282 0.052 Uiso 0.65 1 calc R U P C 1
C31 C 0.5456(10) 0.7009(4) 0.6708(4) 0.045(2) Uani 0.65 1 d D . P C 1
H31A H 0.477333 0.671761 0.693381 0.067 Uiso 0.65 1 calc R U P C 1
H31B H 0.642134 0.681076 0.676564 0.067 Uiso 0.65 1 calc R U P C 1
H31C H 0.530015 0.697704 0.636520 0.067 Uiso 0.65 1 calc R U P C 1
C34 C 0.5441(7) 0.7782(4) 0.7384(2) 0.0375(16) Uani 0.65 1 d D . P C 1
H34A H 0.528088 0.829412 0.746035 0.056 Uiso 0.65 1 calc R U P C 1
H34B H 0.639888 0.758633 0.745381 0.056 Uiso 0.65 1 calc R U P C 1
H34C H 0.474469 0.747276 0.758885 0.056 Uiso 0.65 1 calc R U P C 1
C7A C 0.536(3) 0.6947(9) 0.6993(9) 0.093(10) Uani 0.35 1 d D . P C 2
H7AA H 0.501665 0.687982 0.734610 0.139 Uiso 0.35 1 calc R U P C 2
H7AB H 0.634778 0.674510 0.694885 0.139 Uiso 0.35 1 calc R U P C 2
H7AC H 0.477573 0.668441 0.681338 0.139 Uiso 0.35 1 calc R U P C 2
C6A C 0.641(2) 0.8244(12) 0.6747(8) 0.067(7) Uani 0.35 1 d D U P C 2
H6AA H 0.642633 0.856877 0.642945 0.100 Uiso 0.35 1 calc R U P C 2
H6AB H 0.730994 0.793952 0.676095 0.100 Uiso 0.35 1 calc R U P C 2
H6AC H 0.628206 0.854803 0.701757 0.100 Uiso 0.35 1 calc R U P C 2
C8A C 0.603(3) 0.7439(15) 0.6257(8) 0.140(10) Uani 0.35 1 d D U P C 2
H8AA H 0.575669 0.693338 0.625559 0.209 Uiso 0.35 1 calc R U P C 2
H8AB H 0.706872 0.743150 0.624246 0.209 Uiso 0.35 1 calc R U P C 2
H8AC H 0.571051 0.776356 0.596918 0.209 Uiso 0.35 1 calc R U P C 2

loop_
_atom_site_aniso_label
_atom_site_aniso_U_11
_atom_site_aniso_U_22
_atom_site_aniso_U_33
_atom_site_aniso_U_23
_atom_site_aniso_U_13
_atom_site_aniso_U_12
Sb1 0.01594(13) 0.02166(13) 0.03466(16) -0.00987(11) 0.00019(10) -0.00361(10)
Sb2 0.01887(13) 0.03504(15) 0.02348(15) -0.00463(11) 0.00017(10) -0.00265(11)
Ni1 0.0177(2) 0.0142(2) 0.0188(2) -0.00002(17) -0.00127(18) -0.00442(18)
Ni04 0.0189(2) 0.0134(2) 0.0165(2) -0.00309(17) -0.00458(18) 0.00002(18)
Cl05 0.0637(8) 0.0440(6) 0.0329(6) -0.0104(5) -0.0135(5) 0.0039(6)
Cl06 0.0633(8) 0.0837(10) 0.0337(7) 0.0086(6) -0.0186(6) -0.0309(7)
F8 0.0354(14) 0.0371(14) 0.0426(15) 0.0036(11) -0.0055(11) -0.0099(11)
F9 0.0241(12) 0.0405(14) 0.0520(16) -0.0022(11) 0.0018(11) 0.0049(11)
F7 0.0337(13) 0.0577(16) 0.0217(12) -0.0050(11) -0.0043(10) -0.0038(12)
F5 0.0272(13) 0.0328(13) 0.0640(17) -0.0261(12) -0.0013(11) -0.0029(11)
O1 0.0239(13) 0.0165(12) 0.0206(13) 0.0003(10) -0.0030(10) -0.0094(11)
O4 0.0215(13) 0.0157(12) 0.0220(14) -0.0046(10) -0.0075(10) 0.0003(10)
F1 0.0234(12) 0.0668(18) 0.0478(16) -0.0240(13) -0.0115(11) 0.0019(12)
F3 0.0297(13) 0.0573(16) 0.0362(14) -0.0004(12) 0.0070(11) -0.0060(12)
F11 0.0348(14) 0.0471(15) 0.0563(17) -0.0091(12) 0.0065(12) -0.0164(12)
F10 0.0432(15) 0.0715(18) 0.0261(14) -0.0180(12) -0.0006(11) -0.0049(14)
F4 0.0259(13) 0.0565(17) 0.0518(17) -0.0003(13) -0.0100(11) 0.0027(12)
F12 0.0268(13) 0.0583(16) 0.0356(14) -0.0066(12) -0.0055(10) 0.0094(12)
F6 0.0317(14) 0.0572(17) 0.0565(18) 0.0060(13) 0.0106(12) -0.0100(13)
N8 0.0216(16) 0.0190(15) 0.0158(16) -0.0032(12) -0.0057(12) -0.0022(13)
N1 0.0174(15) 0.0156(15) 0.0204(16) 0.0010(12) -0.0008(12) -0.0012(12)
N5 0.0145(14) 0.0185(15) 0.0186(16) -0.0021(12) -0.0014(12) -0.0008(12)
F2 0.0370(15) 0.0322(14) 0.110(3) -0.0378(15) 0.0107(15) -0.0070(12)
N6 0.0200(15) 0.0174(15) 0.0171(16) -0.0016(12) -0.0001(12) -0.0020(13)
N2 0.0164(15) 0.0159(15) 0.0246(17) -0.0013(12) 0.0003(12) 0.0000(12)
N4 0.0209(16) 0.0174(15) 0.0216(16) -0.0033(12) -0.0007(12) -0.0047(13)
N7 0.0232(16) 0.0178(15) 0.0173(16) -0.0052(12) -0.0016(12) -0.0018(13)
N3 0.0221(16) 0.0140(15) 0.0260(18) -0.0004(12) 0.0028(13) -0.0019(13)
C53 0.0170(18) 0.0219(18) 0.0178(19) -0.0032(14) -0.0035(14) 0.0009(15)
C7 0.028(2) 0.0161(18) 0.020(2) 0.0009(14) -0.0041(15) -0.0058(16)
C54 0.0166(18) 0.0196(18) 0.0185(19) -0.0030(14) 0.0017(14) -0.0027(15)
C48 0.0171(18) 0.027(2) 0.0177(19) -0.0030(15) 0.0002(14) -0.0048(16)
C41 0.0185(18) 0.0158(17) 0.0186(19) -0.0009(14) -0.0039(14) -0.0029(14)
C14 0.0177(18) 0.0196(18) 0.0206(19) -0.0047(14) -0.0008(14) -0.0005(15)
C2 0.0207(18) 0.0152(17) 0.022(2) -0.0014(14) -0.0023(15) -0.0065(15)
C66 0.0199(18) 0.0248(19) 0.0122(18) -0.0044(14) 0.0012(14) -0.0050(15)
C63 0.026(2) 0.028(2) 0.022(2) -0.0105(16) -0.0008(16) -0.0109(17)
C62 0.027(2) 0.0215(19) 0.022(2) -0.0075(15) -0.0003(15) -0.0030(16)
C1 0.0168(17) 0.0146(17) 0.0214(19) -0.0027(14) -0.0002(14) -0.0017(15)
C8 0.0176(18) 0.0193(18) 0.025(2) -0.0024(15) -0.0044(15) -0.0035(15)
C67 0.0226(19) 0.0196(18) 0.0170(19) -0.0028(14) -0.0069(14) 0.0004(15)
C55 0.0188(18) 0.0150(17) 0.0166(18) -0.0017(13) 0.0027(14) -0.0001(14)
C49 0.0212(19) 0.034(2) 0.019(2) -0.0073(16) -0.0047(15) -0.0039(17)
C61 0.0198(18) 0.0204(18) 0.0182(19) -0.0025(14) 0.0005(14) -0.0036(15)
C20 0.0124(17) 0.0189(18) 0.025(2) -0.0009(14) -0.0011(14) 0.0024(14)
C64 0.025(2) 0.031(2) 0.023(2) -0.0033(16) -0.0036(16) -0.0066(17)
C16 0.0196(19) 0.026(2) 0.022(2) -0.0028(15) -0.0010(15) -0.0029(16)
C25 0.024(2) 0.0221(19) 0.026(2) -0.0058(15) 0.0030(15) -0.0046(16)
C15 0.0130(17) 0.0211(18) 0.0213(19) -0.0018(14) -0.0016(14) 0.0005(15)
C27 0.026(2) 0.0171(18) 0.026(2) -0.0022(15) -0.0083(16) -0.0120(16)
C26 0.0141(17) 0.0177(18) 0.024(2) -0.0051(14) 0.0031(14) -0.0033(14)
C68 0.0227(19) 0.0225(19) 0.0184(19) -0.0054(15) -0.0037(15) 0.0017(16)
C28 0.027(2) 0.0153(19) 0.050(3) 0.0024(17) -0.0139(19) -0.0098(17)
C22 0.027(2) 0.0187(19) 0.032(2) 0.0013(16) 0.0058(17) -0.0051(17)
C65 0.026(2) 0.024(2) 0.021(2) -0.0017(15) -0.0042(15) 0.0001(16)
C60 0.0157(18) 0.0222(19) 0.0180(19) -0.0031(14) 0.0009(14) -0.0001(15)
C80 0.0224(19) 0.028(2) 0.020(2) -0.0052(15) -0.0094(15) -0.0009(16)
C24 0.027(2) 0.021(2) 0.041(3) -0.0122(17) 0.0062(18) -0.0111(17)
C19 0.029(2) 0.024(2) 0.025(2) 0.0043(16) -0.0030(16) 0.0020(17)
C13 0.0227(19) 0.0167(18) 0.025(2) -0.0040(15) -0.0077(15) -0.0024(15)
C17 0.023(2) 0.034(2) 0.021(2) -0.0017(16) -0.0042(15) -0.0017(17)
C56 0.0217(19) 0.0220(19) 0.023(2) -0.0016(15) -0.0029(15) 0.0009(16)
C42 0.0235(19) 0.0178(18) 0.021(2) -0.0051(14) -0.0045(15) 0.0004(15)
C3 0.034(2) 0.0197(19) 0.020(2) 0.0009(15) -0.0078(16) -0.0116(17)
C18 0.027(2) 0.033(2) 0.022(2) 0.0057(16) -0.0032(16) -0.0011(18)
C9 0.027(2) 0.0162(18) 0.030(2) -0.0008(15) -0.0086(16) -0.0071(16)
C47 0.027(2) 0.0239(19) 0.024(2) -0.0098(15) -0.0024(16) -0.0015(16)
C021 0.032(2) 0.036(2) 0.020(2) -0.0031(16) -0.0089(16) -0.0027(18)
C21 0.0215(19) 0.0152(17) 0.025(2) -0.0029(14) 0.0040(15) -0.0016(15)
C69 0.031(2) 0.0218(19) 0.021(2) -0.0031(15) -0.0076(16) -0.0008(17)
C40 0.033(2) 0.0153(18) 0.026(2) 0.0013(15) -0.0035(17) -0.0097(17)
C10 0.029(2) 0.0193(19) 0.030(2) -0.0067(15) -0.0048(16) -0.0075(16)
C5 0.042(2) 0.0177(18) 0.022(2) 0.0027(15) -0.0098(17) -0.0083(17)
C75 0.024(2) 0.025(2) 0.032(2) -0.0085(16) -0.0072(16) 0.0010(17)
C57 0.028(2) 0.024(2) 0.024(2) 0.0033(16) -0.0063(16) 0.0036(17)
O6 0.0078(19) 0.014(2) 0.012(2) 0.0024(16) -0.0018(16) -0.0008(17)
C23 0.032(2) 0.0175(19) 0.036(2) -0.0019(16) 0.0116(18) -0.0074(17)
O3 0.013(2) 0.019(2) 0.012(2) -0.0021(17) -0.0021(17) -0.0010(18)
C02C 0.025(8) 0.021(8) 0.025(8) -0.006(4) -0.002(4) -0.001(4)
C12 0.024(2) 0.020(2) 0.055(3) -0.0082(18) -0.0053(19) -0.0061(17)
C74 0.031(2) 0.0167(19) 0.034(2) -0.0028(16) -0.0109(17) 0.0028(17)
C58 0.033(2) 0.0150(18) 0.036(2) -0.0011(16) -0.0038(18) 0.0034(17)
C43 0.032(2) 0.0185(19) 0.031(2) -0.0090(16) -0.0123(17) 0.0066(17)
C59 0.031(2) 0.0185(19) 0.025(2) -0.0052(15) -0.0014(16) -0.0047(16)
C6 0.060(3) 0.023(2) 0.024(2) -0.0021(16) -0.012(2) -0.014(2)
C46 0.038(2) 0.0181(19) 0.040(3) -0.0024(17) -0.0114(19) 0.0010(18)
C11 0.047(3) 0.029(2) 0.033(2) -0.0011(18) -0.021(2) -0.013(2)
C50 0.038(2) 0.058(3) 0.027(2) -0.021(2) -0.0105(19) 0.006(2)
C52 0.036(2) 0.039(2) 0.036(2) 0.0014(19) -0.0158(19) -0.016(2)
C4 0.035(2) 0.037(2) 0.033(2) 0.0095(18) -0.0145(18) -0.015(2)
C36 0.057(3) 0.027(2) 0.026(2) 0.0050(17) -0.011(2) -0.023(2)
C45 0.033(2) 0.031(2) 0.037(2) -0.0113(18) -0.0109(18) 0.0122(19)
C02R 0.040(3) 0.059(3) 0.027(2) -0.011(2) -0.0053(19) -0.014(2)
C76 0.024(2) 0.030(2) 0.044(3) -0.0130(18) 0.0001(18) 0.0037(18)
C29 0.041(3) 0.024(2) 0.068(3) 0.017(2) -0.033(2) -0.017(2)
C35 0.059(3) 0.037(2) 0.030(2) 0.0106(19) -0.021(2) -0.028(2)
C44 0.052(3) 0.027(2) 0.055(3) -0.019(2) -0.025(2) 0.014(2)
C79 0.023(2) 0.127(5) 0.058(4) -0.037(3) 0.002(2) 0.008(3)
C78 0.030(2) 0.058(3) 0.067(4) -0.023(3) -0.018(2) 0.010(2)
C37 0.102(4) 0.043(3) 0.025(2) -0.0041(19) -0.001(2) -0.031(3)
O2 0.040(4) 0.026(3) 0.027(3) -0.009(3) -0.002(3) -0.006(3)
C77 0.041(3) 0.042(3) 0.140(6) -0.015(3) 0.021(3) 0.013(3)
O5 0.051(4) 0.031(4) 0.036(4) -0.002(3) -0.003(3) -0.002(3)
C71 0.086(8) 0.025(5) 0.038(5) 0.001(4) 0.013(5) -0.013(5)
C038 0.037(5) 0.034(5) 0.032(6) -0.019(4) 0.011(4) -0.012(4)
C72 0.049(5) 0.027(4) 0.039(5) 0.007(4) 0.008(4) -0.009(4)
C73 0.054(6) 0.063(6) 0.034(5) 0.018(4) -0.002(4) -0.001(5)
C03F 0.053(5) 0.032(4) 0.042(5) -0.023(4) 0.006(4) -0.014(4)
C03G 0.063(6) 0.042(5) 0.025(4) 0.002(4) 0.020(4) 0.017(5)
C70 0.072(19) 0.016(10) 0.031(12) 0.009(6) 0.005(8) 0.001(8)
C0 0.047(7) 0.043(6) 0.035(6) 0.003(5) 0.004(5) -0.013(5)
C32 0.056(5) 0.032(5) 0.035(5) -0.001(4) 0.007(4) -0.002(4)
C03C 0.072(8) 0.015(5) 0.044(7) 0.010(4) 0.016(6) 0.004(5)
C38 0.082(11) 0.050(8) 0.041(9) -0.018(6) 0.011(7) -0.019(8)
C39 0.105(4) 0.049(3) 0.029(3) -0.003(2) 0.000(3) -0.029(3)
C03H 0.141(14) 0.036(6) 0.054(8) -0.027(6) 0.029(8) -0.037(8)
C30 0.040(3) 0.043(3) 0.092(4) 0.038(3) -0.035(3) -0.020(2)
C33 0.024(4) 0.042(4) 0.037(5) 0.013(4) -0.013(3) -0.013(3)
C31 0.027(4) 0.022(4) 0.083(7) 0.014(4) -0.019(5) -0.005(3)
C34 0.033(4) 0.041(4) 0.036(4) 0.016(3) -0.022(3) -0.002(3)
C7A 0.058(13) 0.085(15) 0.11(2) 0.053(15) -0.012(15) 0.021(11)
C6A 0.057(8) 0.066(9) 0.079(10) -0.015(7) -0.005(7) -0.008(6)
C8A 0.134(12) 0.141(12) 0.144(12) -0.011(8) -0.030(8) -0.001(8)

loop_
_atom_type_symbol
_atom_type_description
_atom_type_scat_dispersion_real
_atom_type_scat_dispersion_imag
_atom_type_scat_source
C C 0.0033 0.0016 'International Tables Vol C Tables 4.2.6.8 and 6.1.1.4'
H H 0.0000 0.0000 'International Tables Vol C Tables 4.2.6.8 and 6.1.1.4'
Cl Cl 0.1484 0.1585 'International Tables Vol C Tables 4.2.6.8 and 6.1.1.4'
F F 0.0171 0.0103 'International Tables Vol C Tables 4.2.6.8 and 6.1.1.4'
N N 0.0061 0.0033 'International Tables Vol C Tables 4.2.6.8 and 6.1.1.4'
Ni Ni 0.3393 1.1124 'International Tables Vol C Tables 4.2.6.8 and 6.1.1.4'
O O 0.0106 0.0060 'International Tables Vol C Tables 4.2.6.8 and 6.1.1.4'
Sb Sb -0.5866 1.5461 'International Tables Vol C Tables 4.2.6.8 and 6.1.1.4'

loop_
_geom_angle_atom_site_label_1
_geom_angle_atom_site_label_2
_geom_angle_atom_site_label_3
_geom_angle
_geom_angle_site_symmetry_1
_geom_angle_site_symmetry_3
_geom_angle_publ_flag
F5 Sb1 F3 90.56(11) . . ?
F5 Sb1 F4 88.32(11) . . ?
F5 Sb1 F6 89.93(12) . . ?
F1 Sb1 F5 91.15(11) . . ?
F1 Sb1 F3 90.38(11) . . ?
F1 Sb1 F4 179.36(11) . . ?
F1 Sb1 F6 88.92(12) . . ?
F1 Sb1 F2 91.09(12) . . ?
F3 Sb1 F4 89.97(11) . . ?
F3 Sb1 F6 179.15(12) . . ?
F6 Sb1 F4 90.73(11) . . ?
F2 Sb1 F5 177.63(11) . . ?
F2 Sb1 F3 88.67(12) . . ?
F2 Sb1 F4 89.44(12) . . ?
F2 Sb1 F6 90.87(12) . . ?
F8 Sb2 F9 89.62(10) . . ?
F8 Sb2 F7 89.95(10) . . ?
F8 Sb2 F11 178.66(11) . . ?
F8 Sb2 F10 90.12(11) . . ?
F9 Sb2 F7 88.54(10) . . ?
F11 Sb2 F9 90.09(11) . . ?
F11 Sb2 F7 88.74(11) . . ?
F10 Sb2 F9 90.12(11) . . ?
F10 Sb2 F7 178.67(11) . . ?
F10 Sb2 F11 91.19(12) . . ?
F12 Sb2 F8 90.43(11) . . ?
F12 Sb2 F9 178.95(10) . . ?
F12 Sb2 F7 90.40(10) . . ?
F12 Sb2 F11 89.84(11) . . ?
F12 Sb2 F10 90.93(11) . . ?
N1 Ni1 O1 83.61(11) . . ?
N2 Ni1 O1 170.26(12) . . ?
N2 Ni1 N1 86.87(13) . . ?
N2 Ni1 N4 94.29(13) . . ?
N4 Ni1 O1 95.27(11) . . ?
N4 Ni1 N1 178.41(13) . . ?
N8 Ni04 O4 96.16(11) . . ?
N8 Ni04 N5 179.20(12) . . ?
N5 Ni04 O4 83.08(11) . . ?
N6 Ni04 O4 169.31(12) . . ?
N6 Ni04 N8 94.09(13) . . ?
N6 Ni04 N5 86.68(13) . . ?
C1 O1 Ni1 113.6(2) . . ?
C41 O4 Ni04 113.8(2) . . ?
C66 N8 Ni04 125.5(2) . . ?
C66 N8 C67 116.8(3) . . ?
C67 N8 Ni04 117.6(2) . . ?
C14 N1 Ni1 116.3(2) . . ?
C14 N1 C15 130.0(3) . . ?
C15 N1 Ni1 113.7(2) . . ?
C54 N5 Ni04 116.3(2) . . ?
C54 N5 C55 129.8(3) . . ?
C55 N5 Ni04 113.6(2) . . ?
N7 N6 Ni04 132.1(2) . . ?
N7 N6 C60 114.8(3) . . ?
C60 N6 Ni04 113.1(2) . . ?
N3 N2 Ni1 132.2(2) . . ?
N3 N2 C20 114.8(3) . . ?
C20 N2 Ni1 113.0(2) . . ?
C27 N4 Ni1 118.5(2) . . ?
C26 N4 Ni1 125.3(2) . . ?
C26 N4 C27 116.1(3) . . ?
N6 N7 C61 120.6(3) . . ?
N2 N3 C21 120.2(3) . . ?
C54 C53 H53 120.2 . . ?
C48 C53 H53 120.2 . . ?
C48 C53 C54 119.6(3) . . ?
C2 C7 H7 116.6 . . ?
C2 C7 C8 126.8(3) . . ?
C8 C7 H7 116.6 . . ?
N5 C54 C53 130.5(3) . . ?
N5 C54 C41 109.7(3) . . ?
C53 C54 C41 119.9(3) . . ?
C53 C48 C49 123.5(3) . . ?
C53 C48 C47 119.0(3) . . ?
C47 C48 C49 117.5(3) . . ?
O4 C41 C54 116.6(3) . . ?
O4 C41 C42 123.6(3) . . ?
C42 C41 C54 119.8(3) . . ?
N1 C14 C1 109.4(3) . . ?
N1 C14 C13 130.5(3) . . ?
C13 C14 C1 120.1(3) . . ?
C7 C2 C1 114.4(3) . . ?
C7 C2 C3 124.0(3) . . ?
C1 C2 C3 121.6(3) . . ?
N8 C66 C61 121.9(3) . . ?
N8 C66 C65 122.1(3) . . ?
C65 C66 C61 116.0(3) . . ?
C62 C63 H63 120.6 . . ?
C62 C63 C64 118.7(3) . . ?
C64 C63 H63 120.6 . . ?
C63 C62 H62 119.3 . . ?
C63 C62 C61 121.4(3) . . ?
C61 C62 H62 119.3 . . ?
O1 C1 C14 117.0(3) . . ?
O1 C1 C2 122.7(3) . . ?
C2 C1 C14 120.3(3) . . ?
C7 C8 C9 117.5(3) . . ?
C13 C8 C7 119.2(3) . . ?
C13 C8 C9 123.2(3) . . ?
C68 C67 N8 120.0(3) . . ?
C68 C67 C80 121.3(3) . . ?
C80 C67 N8 118.6(3) . . ?
C60 C55 N5 111.9(3) . . ?
C56 C55 N5 128.9(3) . . ?
C56 C55 C60 119.3(3) . . ?
C48 C49 C50 110.0(3) . . ?
C48 C49 C52 107.8(3) . . ?
C021 C49 C48 111.7(3) . . ?
C021 C49 C50 108.7(3) . . ?
C021 C49 C52 108.8(3) . . ?
C52 C49 C50 109.8(3) . . ?
N7 C61 C66 125.8(3) . . ?
N7 C61 C62 113.8(3) . . ?
C62 C61 C66 120.4(3) . . ?
C15 C20 N2 114.7(3) . . ?
C19 C20 N2 124.1(3) . . ?
C19 C20 C15 121.2(3) . . ?
C63 C64 H64 119.3 . . ?
C65 C64 C63 121.4(4) . . ?
C65 C64 H64 119.3 . . ?
C15 C16 H16 120.2 . . ?
C17 C16 H16 120.2 . . ?
C17 C16 C15 119.5(3) . . ?
C26 C25 H25 118.9 . . ?
C24 C25 H25 118.9 . . ?
C24 C25 C26 122.1(4) . . ?
C20 C15 N1 111.7(3) . . ?
C16 C15 N1 129.6(3) . . ?
C16 C15 C20 118.8(3) . . ?
C28 C27 N4 119.6(3) . . ?
C28 C27 C40 121.5(4) . . ?
C40 C27 N4 118.8(3) . . ?
N4 C26 C25 122.0(3) . . ?
N4 C26 C21 121.6(3) . . ?
C25 C26 C21 116.4(3) . . ?
C67 C68 C69 120.4(3) . . ?
O5 C68 C67 119.3(4) . . ?
O5 C68 C69 120.2(4) . . ?
C27 C28 C29 118.6(4) . . ?
O3 C28 C27 123.5(4) . . ?
O3 C28 C29 117.9(4) . . ?
C21 C22 H22 119.3 . . ?
C23 C22 H22 119.4 . . ?
C23 C22 C21 121.3(4) . . ?
C66 C65 H65 119.0 . . ?
C64 C65 C66 122.0(3) . . ?
C64 C65 H65 119.0 . . ?
C55 C60 N6 114.4(3) . . ?
C59 C60 N6 124.6(3) . . ?
C59 C60 C55 121.0(3) . . ?
C67 C80 C75 119.8(3) . . ?
O6 C80 C67 121.6(3) . . ?
O6 C80 C75 118.6(4) . . ?
C25 C24 H24 119.4 . . ?
C25 C24 C23 121.2(4) . . ?
C23 C24 H24 119.4 . . ?
C20 C19 H19 120.6 . . ?
C20 C19 C18 118.8(4) . . ?
C18 C19 H19 120.6 . . ?
C14 C13 H13 120.4 . . ?
C8 C13 C14 119.2(3) . . ?
C8 C13 H13 120.4 . . ?
C16 C17 H17 119.3 . . ?
C16 C17 C18 121.3(4) . . ?
C18 C17 H17 119.3 . . ?
C55 C56 H56 120.7 . . ?
C57 C56 C55 118.6(3) . . ?
C57 C56 H56 120.7 . . ?
C41 C42 C43 121.0(3) . . ?
C47 C42 C41 115.0(3) . . ?
C47 C42 C43 123.9(3) . . ?
C2 C3 C5 111.0(3) . . ?
C2 C3 C6 110.9(3) . . ?
C6 C3 C5 107.1(3) . . ?
C4 C3 C2 108.7(3) . . ?
C4 C3 C5 108.6(3) . . ?
C4 C3 C6 110.6(3) . . ?
C19 C18 H18 119.8 . . ?
C17 C18 C19 120.3(3) . . ?
C17 C18 H18 119.8 . . ?
C8 C9 C10 109.2(3) . . ?
C8 C9 C12 107.0(3) . . ?
C12 C9 C10 110.6(3) . . ?
C11 C9 C8 113.0(3) . . ?
C11 C9 C10 107.6(3) . . ?
C11 C9 C12 109.4(3) . . ?
C48 C47 H47 116.8 . . ?
C42 C47 C48 126.4(3) . . ?
C42 C47 H47 116.8 . . ?
C49 C021 H02A 109.5 . . ?
C49 C021 H02B 109.5 . . ?
C49 C021 H02C 109.5 . . ?
H02A C021 H02B 109.5 . . ?
H02A C021 H02C 109.5 . . ?
H02B C021 H02C 109.5 . . ?
N3 C21 C26 126.2(3) . . ?
N3 C21 C22 113.7(3) . . ?
C22 C21 C26 120.1(3) . . ?
C68 C69 C02C 121.2(6) . . ?
C68 C69 C74 117.0(3) . . ?
C68 C69 C70 123.5(7) . . ?
C74 C69 C02C 121.5(6) . . ?
C74 C69 C70 119.4(7) . . ?
C27 C40 C36 120.3(4) . . ?
O2 C40 C27 119.6(4) . . ?
O2 C40 C36 120.1(4) . . ?
C9 C10 H10A 109.5 . . ?
C9 C10 H10B 109.5 . . ?
C9 C10 H10C 109.5 . . ?
H10A C10 H10B 109.5 . . ?
H10A C10 H10C 109.5 . . ?
H10B C10 H10C 109.5 . . ?
C3 C5 H5A 109.5 . . ?
C3 C5 H5B 109.5 . . ?
C3 C5 H5C 109.5 . . ?
H5A C5 H5B 109.5 . . ?
H5A C5 H5C 109.5 . . ?
H5B C5 H5C 109.5 . . ?
C80 C75 C76 120.8(3) . . ?
C74 C75 C80 117.4(3) . . ?
C74 C75 C76 121.8(3) . . ?
C56 C57 H57 119.2 . . ?
C58 C57 C56 121.6(3) . . ?
C58 C57 H57 119.2 . . ?
C80 O6 H6 109.5 . . ?
C22 C23 C24 118.9(3) . . ?
C22 C23 H23 120.6 . . ?
C24 C23 H23 120.6 . . ?
C28 O3 H3 109.5 . . ?
C69 C02C C72 113.5(8) . . ?
C71 C02C C69 110.5(8) . . ?
C71 C02C C72 107.1(8) . . ?
C73 C02C C69 110.3(7) . . ?
C73 C02C C71 107.8(9) . . ?
C73 C02C C72 107.4(8) . . ?
C9 C12 H12A 109.5 . . ?
C9 C12 H12B 109.5 . . ?
C9 C12 H12C 109.5 . . ?
H12A C12 H12B 109.5 . . ?
H12A C12 H12C 109.5 . . ?
H12B C12 H12C 109.5 . . ?
C69 C74 H74 117.9 . . ?
C75 C74 C69 124.1(3) . . ?
C75 C74 H74 117.9 . . ?
C57 C58 H58 119.8 . . ?
C57 C58 C59 120.4(3) . . ?
C59 C58 H58 119.8 . . ?
C42 C43 C46 110.6(3) . . ?
C42 C43 C45 109.1(3) . . ?
C42 C43 C44 110.7(3) . . ?
C46 C43 C45 109.8(3) . . ?
C46 C43 C44 108.0(3) . . ?
C44 C43 C45 108.6(3) . . ?
C60 C59 H59 120.6 . . ?
C58 C59 C60 118.8(3) . . ?
C58 C59 H59 120.6 . . ?
C3 C6 H6A 109.5 . . ?
C3 C6 H6B 109.5 . . ?
C3 C6 H6C 109.5 . . ?
H6A C6 H6B 109.5 . . ?
H6A C6 H6C 109.5 . . ?
H6B C6 H6C 109.5 . . ?
C43 C46 H46A 109.5 . . ?
C43 C46 H46B 109.5 . . ?
C43 C46 H46C 109.5 . . ?
H46A C46 H46B 109.5 . . ?
H46A C46 H46C 109.5 . . ?
H46B C46 H46C 109.5 . . ?
C9 C11 H11A 109.5 . . ?
C9 C11 H11B 109.5 . . ?
C9 C11 H11C 109.5 . . ?
H11A C11 H11B 109.5 . . ?
H11A C11 H11C 109.5 . . ?
H11B C11 H11C 109.5 . . ?
C49 C50 H50A 109.5 . . ?
C49 C50 H50B 109.5 . . ?
C49 C50 H50C 109.5 . . ?
H50A C50 H50B 109.5 . . ?
H50A C50 H50C 109.5 . . ?
H50B C50 H50C 109.5 . . ?
C49 C52 H52A 109.5 . . ?
C49 C52 H52B 109.5 . . ?
C49 C52 H52C 109.5 . . ?
H52A C52 H52B 109.5 . . ?
H52A C52 H52C 109.5 . . ?
H52B C52 H52C 109.5 . . ?
C3 C4 H4A 109.5 . . ?
C3 C4 H4B 109.5 . . ?
C3 C4 H4C 109.5 . . ?
H4A C4 H4B 109.5 . . ?
H4A C4 H4C 109.5 . . ?
H4B C4 H4C 109.5 . . ?
C40 C36 C37 121.1(4) . . ?
C35 C36 C40 117.2(4) . . ?
C35 C36 C37 121.7(4) . . ?
C43 C45 H45A 109.5 . . ?
C43 C45 H45B 109.5 . . ?
C43 C45 H45C 109.5 . . ?
H45A C45 H45B 109.5 . . ?
H45A C45 H45C 109.5 . . ?
H45B C45 H45C 109.5 . . ?
Cl05 C02R H02D 109.3 . . ?
Cl05 C02R H02E 109.3 . . ?
Cl06 C02R Cl05 111.7(2) . . ?
Cl06 C02R H02D 109.3 . . ?
Cl06 C02R H02E 109.3 . . ?
H02D C02R H02E 107.9 . . ?
C75 C76 C78 109.1(3) . . ?
C79 C76 C75 111.9(3) . . ?
C79 C76 C78 109.2(4) . . ?
C79 C76 C77 108.5(4) . . ?
C77 C76 C75 111.6(4) . . ?
C77 C76 C78 106.2(4) . . ?
C28 C29 C30 119.4(5) . . ?
C35 C29 C28 117.6(4) . . ?
C35 C29 C30 122.9(4) . . ?
C36 C35 C29 124.7(4) . . ?
C36 C35 H35 117.7 . . ?
C29 C35 H35 117.7 . . ?
C43 C44 H44A 109.5 . . ?
C43 C44 H44B 109.5 . . ?
C43 C44 H44C 109.5 . . ?
H44A C44 H44B 109.5 . . ?
H44A C44 H44C 109.5 . . ?
H44B C44 H44C 109.5 . . ?
C76 C79 H79A 109.5 . . ?
C76 C79 H79B 109.5 . . ?
C76 C79 H79C 109.5 . . ?
H79A C79 H79B 109.5 . . ?
H79A C79 H79C 109.5 . . ?
H79B C79 H79C 109.5 . . ?
C76 C78 H78A 109.5 . . ?
C76 C78 H78B 109.5 . . ?
C76 C78 H78C 109.5 . . ?
H78A C78 H78B 109.5 . . ?
H78A C78 H78C 109.5 . . ?
H78B C78 H78C 109.5 . . ?
C36 C37 C03G 112.9(4) . . ?
C36 C37 C39 100.5(6) . . ?
C038 C37 C36 113.0(5) . . ?
C038 C37 C03F 109.8(6) . . ?
C038 C37 C03G 101.6(6) . . ?
C03F C37 C36 114.8(5) . . ?
C03F C37 C03G 103.6(6) . . ?
C38 C37 C36 110.4(6) . . ?
C38 C37 C39 107.2(7) . . ?
C38 C37 C03H 129.0(10) . . ?
C03H C37 C36 102.5(6) . . ?
C03H C37 C39 103.7(8) . . ?
C40 O2 H2 109.5 . . ?
C76 C77 H77A 109.5 . . ?
C76 C77 H77B 109.5 . . ?
C76 C77 H77C 109.5 . . ?
H77A C77 H77B 109.5 . . ?
H77A C77 H77C 109.5 . . ?
H77B C77 H77C 109.5 . . ?
C68 O5 H5 109.5 . . ?
C02C C71 H71A 109.5 . . ?
C02C C71 H71B 109.5 . . ?
C02C C71 H71C 109.5 . . ?
H71A C71 H71B 109.5 . . ?
H71A C71 H71C 109.5 . . ?
H71B C71 H71C 109.5 . . ?
C37 C038 H03A 109.5 . . ?
C37 C038 H03B 109.5 . . ?
C37 C038 H03C 109.5 . . ?
H03A C038 H03B 109.5 . . ?
H03A C038 H03C 109.5 . . ?
H03B C038 H03C 109.5 . . ?
C02C C72 H72A 109.5 . . ?
C02C C72 H72B 109.5 . . ?
C02C C72 H72C 109.5 . . ?
H72A C72 H72B 109.5 . . ?
H72A C72 H72C 109.5 . . ?
H72B C72 H72C 109.5 . . ?
C02C C73 H73A 109.5 . . ?
C02C C73 H73B 109.5 . . ?
C02C C73 H73C 109.5 . . ?
H73A C73 H73B 109.5 . . ?
H73A C73 H73C 109.5 . . ?
H73B C73 H73C 109.5 . . ?
C37 C03F H03D 109.5 . . ?
C37 C03F H03E 109.5 . . ?
C37 C03F H03F 109.5 . . ?
H03D C03F H03E 109.5 . . ?
H03D C03F H03F 109.5 . . ?
H03E C03F H03F 109.5 . . ?
C37 C03G H03G 109.5 . . ?
C37 C03G H03H 109.5 . . ?
C37 C03G H03I 109.5 . . ?
H03G C03G H03H 109.5 . . ?
H03G C03G H03I 109.5 . . ?
H03H C03G H03I 109.5 . . ?
C0 C70 C69 111.7(10) . . ?
C0 C70 C32 110.2(11) . . ?
C0 C70 C03C 108.3(11) . . ?
C32 C70 C69 105.5(9) . . ?
C03C C70 C69 111.4(10) . . ?
C03C C70 C32 109.7(11) . . ?
C70 C0 H0A 109.5 . . ?
C70 C0 H0B 109.5 . . ?
C70 C0 H0C 109.5 . . ?
H0A C0 H0B 109.5 . . ?
H0A C0 H0C 109.5 . . ?
H0B C0 H0C 109.5 . . ?
C70 C32 H32A 109.5 . . ?
C70 C32 H32B 109.5 . . ?
C70 C32 H32C 109.5 . . ?
H32A C32 H32B 109.5 . . ?
H32A C32 H32C 109.5 . . ?
H32B C32 H32C 109.5 . . ?
C70 C03C H03M 109.5 . . ?
C70 C03C H03N 109.5 . . ?
C70 C03C H03O 109.5 . . ?
H03M C03C H03N 109.5 . . ?
H03M C03C H03O 109.5 . . ?
H03N C03C H03O 109.5 . . ?
C37 C38 H38A 109.5 . . ?
C37 C38 H38B 109.5 . . ?
C37 C38 H38C 109.5 . . ?
H38A C38 H38B 109.5 . . ?
H38A C38 H38C 109.5 . . ?
H38B C38 H38C 109.5 . . ?
C37 C39 H39A 109.5 . . ?
C37 C39 H39B 109.5 . . ?
C37 C39 H39C 109.5 . . ?
H39A C39 H39B 109.5 . . ?
H39A C39 H39C 109.5 . . ?
H39B C39 H39C 109.5 . . ?
C37 C03H H03J 109.5 . . ?
C37 C03H H03K 109.5 . . ?
C37 C03H H03L 109.5 . . ?
H03J C03H H03K 109.5 . . ?
H03J C03H H03L 109.5 . . ?
H03K C03H H03L 109.5 . . ?
C29 C30 C34 107.2(5) . . ?
C29 C30 C8A 107.9(10) . . ?
C33 C30 C29 108.5(4) . . ?
C33 C30 C34 104.3(5) . . ?
C31 C30 C29 112.5(5) . . ?
C31 C30 C33 116.5(7) . . ?
C31 C30 C34 107.2(5) . . ?
C7A C30 C29 116.2(10) . . ?
C7A C30 C8A 82.0(13) . . ?
C6A C30 C29 118.5(10) . . ?
C6A C30 C7A 124.9(14) . . ?
C6A C30 C8A 87.9(13) . . ?
C30 C33 H33A 109.5 . . ?
C30 C33 H33B 109.5 . . ?
C30 C33 H33C 109.5 . . ?
H33A C33 H33B 109.5 . . ?
H33A C33 H33C 109.5 . . ?
H33B C33 H33C 109.5 . . ?
C30 C31 H31A 109.5 . . ?
C30 C31 H31B 109.5 . . ?
C30 C31 H31C 109.5 . . ?
H31A C31 H31B 109.5 . . ?
H31A C31 H31C 109.5 . . ?
H31B C31 H31C 109.5 . . ?
C30 C34 H34A 109.5 . . ?
C30 C34 H34B 109.5 . . ?
C30 C34 H34C 109.5 . . ?
H34A C34 H34B 109.5 . . ?
H34A C34 H34C 109.5 . . ?
H34B C34 H34C 109.5 . . ?
C30 C7A H7AA 109.5 . . ?
C30 C7A H7AB 109.5 . . ?
C30 C7A H7AC 109.5 . . ?
H7AA C7A H7AB 109.5 . . ?
H7AA C7A H7AC 109.5 . . ?
H7AB C7A H7AC 109.5 . . ?
C30 C6A H6AA 109.5 . . ?
C30 C6A H6AB 109.5 . . ?
C30 C6A H6AC 109.5 . . ?
H6AA C6A H6AB 109.5 . . ?
H6AA C6A H6AC 109.5 . . ?
H6AB C6A H6AC 109.5 . . ?
C30 C8A H8AA 109.5 . . ?
C30 C8A H8AB 109.5 . . ?
C30 C8A H8AC 109.5 . . ?
H8AA C8A H8AB 109.5 . . ?
H8AA C8A H8AC 109.5 . . ?
H8AB C8A H8AC 109.5 . . ?

loop_
_geom_bond_atom_site_label_1
_geom_bond_atom_site_label_2
_geom_bond_distance
_geom_bond_site_symmetry_2
_geom_bond_publ_flag
Sb1 F5 1.866(2) . ?
Sb1 F1 1.861(2) . ?
Sb1 F3 1.869(2) . ?
Sb1 F4 1.876(2) . ?
Sb1 F6 1.870(2) . ?
Sb1 F2 1.866(2) . ?
Sb2 F8 1.866(2) . ?
Sb2 F9 1.876(2) . ?
Sb2 F7 1.883(2) . ?
Sb2 F11 1.875(2) . ?
Sb2 F10 1.872(2) . ?
Sb2 F12 1.863(2) . ?
Ni1 O1 1.888(2) . ?
Ni1 N1 1.864(3) . ?
Ni1 N2 1.810(3) . ?
Ni1 N4 1.836(3) . ?
Ni04 O4 1.900(2) . ?
Ni04 N8 1.843(3) . ?
Ni04 N5 1.864(3) . ?
Ni04 N6 1.810(3) . ?
Cl05 C02R 1.767(4) . ?
Cl06 C02R 1.743(4) . ?
O1 C1 1.264(4) . ?
O4 C41 1.259(4) . ?
N8 C66 1.352(4) . ?
N8 C67 1.437(4) . ?
N1 C14 1.326(4) . ?
N1 C15 1.410(4) . ?
N5 C54 1.327(4) . ?
N5 C55 1.407(4) . ?
N6 N7 1.290(4) . ?
N6 C60 1.430(4) . ?
N2 N3 1.284(4) . ?
N2 C20 1.431(4) . ?
N4 C27 1.442(4) . ?
N4 C26 1.359(4) . ?
N7 C61 1.350(4) . ?
N3 C21 1.353(5) . ?
C53 H53 0.9500 . ?
C53 C54 1.430(5) . ?
C53 C48 1.356(5) . ?
C7 H7 0.9500 . ?
C7 C2 1.354(5) . ?
C7 C8 1.447(5) . ?
C54 C41 1.483(5) . ?
C48 C49 1.527(5) . ?
C48 C47 1.458(5) . ?
C41 C42 1.457(5) . ?
C14 C1 1.482(5) . ?
C14 C13 1.417(5) . ?
C2 C1 1.454(5) . ?
C2 C3 1.528(5) . ?
C66 C61 1.435(5) . ?
C66 C65 1.429(5) . ?
C63 H63 0.9500 . ?
C63 C62 1.367(5) . ?
C63 C64 1.412(5) . ?
C62 H62 0.9500 . ?
C62 C61 1.426(5) . ?
C8 C13 1.365(5) . ?
C8 C9 1.526(5) . ?
C67 C68 1.388(5) . ?
C67 C80 1.398(5) . ?
C55 C60 1.405(5) . ?
C55 C56 1.397(5) . ?
C49 C021 1.522(5) . ?
C49 C50 1.539(5) . ?
C49 C52 1.528(5) . ?
C20 C15 1.408(5) . ?
C20 C19 1.380(5) . ?
C64 H64 0.9500 . ?
C64 C65 1.371(5) . ?
C16 H16 0.9500 . ?
C16 C15 1.393(5) . ?
C16 C17 1.377(5) . ?
C25 H25 0.9500 . ?
C25 C26 1.426(5) . ?
C25 C24 1.359(5) . ?
C27 C28 1.392(5) . ?
C27 C40 1.395(5) . ?
C26 C21 1.433(5) . ?
C68 C69 1.398(5) . ?
C68 O5 1.316(7) . ?
C28 O3 1.259(6) . ?
C28 C29 1.417(6) . ?
C22 H22 0.9500 . ?
C22 C21 1.429(5) . ?
C22 C23 1.360(5) . ?
C65 H65 0.9500 . ?
C60 C59 1.385(5) . ?
C80 C75 1.404(5) . ?
C80 O6 1.327(5) . ?
C24 H24 0.9500 . ?
C24 C23 1.423(6) . ?
C19 H19 0.9500 . ?
C19 C18 1.388(5) . ?
C13 H13 0.9500 . ?
C17 H17 0.9500 . ?
C17 C18 1.377(5) . ?
C56 H56 0.9500 . ?
C56 C57 1.384(5) . ?
C42 C47 1.354(5) . ?
C42 C43 1.523(5) . ?
C3 C5 1.540(5) . ?
C3 C6 1.534(5) . ?
C3 C4 1.527(5) . ?
C18 H18 0.9500 . ?
C9 C10 1.543(5) . ?
C9 C12 1.534(5) . ?
C9 C11 1.523(5) . ?
C47 H47 0.9500 . ?
C021 H02A 0.9800 . ?
C021 H02B 0.9800 . ?
C021 H02C 0.9800 . ?
C69 C02C 1.538(9) . ?
C69 C74 1.400(5) . ?
C69 C70 1.536(11) . ?
C40 C36 1.401(5) . ?
C40 O2 1.242(7) . ?
C10 H10A 0.9800 . ?
C10 H10B 0.9800 . ?
C10 H10C 0.9800 . ?
C5 H5A 0.9800 . ?
C5 H5B 0.9800 . ?
C5 H5C 0.9800 . ?
C75 C74 1.388(5) . ?
C75 C76 1.537(5) . ?
C57 H57 0.9500 . ?
C57 C58 1.378(5) . ?
O6 H6 0.8400 . ?
C23 H23 0.9500 . ?
O3 H3 0.8400 . ?
C02C C71 1.537(13) . ?
C02C C72 1.542(13) . ?
C02C C73 1.527(12) . ?
C12 H12A 0.9800 . ?
C12 H12B 0.9800 . ?
C12 H12C 0.9800 . ?
C74 H74 0.9500 . ?
C58 H58 0.9500 . ?
C58 C59 1.384(5) . ?
C43 C46 1.527(5) . ?
C43 C45 1.535(5) . ?
C43 C44 1.534(5) . ?
C59 H59 0.9500 . ?
C6 H6A 0.9800 . ?
C6 H6B 0.9800 . ?
C6 H6C 0.9800 . ?
C46 H46A 0.9800 . ?
C46 H46B 0.9800 . ?
C46 H46C 0.9800 . ?
C11 H11A 0.9800 . ?
C11 H11B 0.9800 . ?
C11 H11C 0.9800 . ?
C50 H50A 0.9800 . ?
C50 H50B 0.9800 . ?
C50 H50C 0.9800 . ?
C52 H52A 0.9800 . ?
C52 H52B 0.9800 . ?
C52 H52C 0.9800 . ?
C4 H4A 0.9800 . ?
C4 H4B 0.9800 . ?
C4 H4C 0.9800 . ?
C36 C35 1.367(6) . ?
C36 C37 1.537(7) . ?
C45 H45A 0.9800 . ?
C45 H45B 0.9800 . ?
C45 H45C 0.9800 . ?
C02R H02D 0.9900 . ?
C02R H02E 0.9900 . ?
C76 C79 1.514(6) . ?
C76 C78 1.538(6) . ?
C76 C77 1.537(6) . ?
C29 C35 1.395(7) . ?
C29 C30 1.544(6) . ?
C35 H35 0.9500 . ?
C44 H44A 0.9800 . ?
C44 H44B 0.9800 . ?
C44 H44C 0.9800 . ?
C79 H79A 0.9800 . ?
C79 H79B 0.9800 . ?
C79 H79C 0.9800 . ?
C78 H78A 0.9800 . ?
C78 H78B 0.9800 . ?
C78 H78C 0.9800 . ?
C37 C038 1.510(9) . ?
C37 C03F 1.518(8) . ?
C37 C03G 1.621(9) . ?
C37 C38 1.399(12) . ?
C37 C39 1.640(11) . ?
C37 C03H 1.456(10) . ?
O2 H2 0.8400 . ?
C77 H77A 0.9800 . ?
C77 H77B 0.9800 . ?
C77 H77C 0.9800 . ?
O5 H5 0.8400 . ?
C71 H71A 0.9800 . ?
C71 H71B 0.9800 . ?
C71 H71C 0.9800 . ?
C038 H03A 0.9800 . ?
C038 H03B 0.9800 . ?
C038 H03C 0.9800 . ?
C72 H72A 0.9800 . ?
C72 H72B 0.9800 . ?
C72 H72C 0.9800 . ?
C73 H73A 0.9800 . ?
C73 H73B 0.9800 . ?
C73 H73C 0.9800 . ?
C03F H03D 0.9800 . ?
C03F H03E 0.9800 . ?
C03F H03F 0.9800 . ?
C03G H03G 0.9800 . ?
C03G H03H 0.9800 . ?
C03G H03I 0.9800 . ?
C70 C0 1.526(16) . ?
C70 C32 1.531(15) . ?
C70 C03C 1.528(15) . ?
C0 H0A 0.9800 . ?
C0 H0B 0.9800 . ?
C0 H0C 0.9800 . ?
C32 H32A 0.9800 . ?
C32 H32B 0.9800 . ?
C32 H32C 0.9800 . ?
C03C H03M 0.9800 . ?
C03C H03N 0.9800 . ?
C03C H03O 0.9800 . ?
C38 H38A 0.9800 . ?
C38 H38B 0.9800 . ?
C38 H38C 0.9800 . ?
C39 H39A 0.9800 . ?
C39 H39B 0.9800 . ?
C39 H39C 0.9800 . ?
C03H H03J 0.9800 . ?
C03H H03K 0.9800 . ?
C03H H03L 0.9800 . ?
C30 C33 1.513(8) . ?
C30 C31 1.434(9) . ?
C30 C34 1.650(8) . ?
C30 C7A 1.520(14) . ?
C30 C6A 1.427(14) . ?
C30 C8A 1.733(15) . ?
C33 H33A 0.9800 . ?
C33 H33B 0.9800 . ?
C33 H33C 0.9800 . ?
C31 H31A 0.9800 . ?
C31 H31B 0.9800 . ?
C31 H31C 0.9800 . ?
C34 H34A 0.9800 . ?
C34 H34B 0.9800 . ?
C34 H34C 0.9800 . ?
C7A H7AA 0.9800 . ?
C7A H7AB 0.9800 . ?
C7A H7AC 0.9800 . ?
C6A H6AA 0.9800 . ?
C6A H6AB 0.9800 . ?
C6A H6AC 0.9800 . ?
C8A H8AA 0.9800 . ?
C8A H8AB 0.9800 . ?
C8A H8AC 0.9800 . ?

loop_
_geom_torsion_atom_site_label_1
_geom_torsion_atom_site_label_2
_geom_torsion_atom_site_label_3
_geom_torsion_atom_site_label_4
_geom_torsion
_geom_torsion_site_symmetry_1
_geom_torsion_site_symmetry_2
_geom_torsion_site_symmetry_3
_geom_torsion_site_symmetry_4
_geom_torsion_publ_flag
Ni1 O1 C1 C14 -2.2(4) . . . . ?
Ni1 O1 C1 C2 178.5(3) . . . . ?
Ni1 N1 C14 C1 0.4(4) . . . . ?
Ni1 N1 C14 C13 -179.4(3) . . . . ?
Ni1 N1 C15 C20 2.5(4) . . . . ?
Ni1 N1 C15 C16 -178.0(3) . . . . ?
Ni1 N2 N3 C21 1.3(5) . . . . ?
Ni1 N2 C20 C15 0.4(4) . . . . ?
Ni1 N2 C20 C19 -179.7(3) . . . . ?
Ni1 N4 C27 C28 94.3(3) . . . . ?
Ni1 N4 C27 C40 -89.3(3) . . . . ?
Ni1 N4 C26 C25 -175.8(3) . . . . ?
Ni1 N4 C26 C21 4.9(5) . . . . ?
Ni04 O4 C41 C54 6.4(4) . . . . ?
Ni04 O4 C41 C42 -173.8(3) . . . . ?
Ni04 N8 C66 C61 -2.3(5) . . . . ?
Ni04 N8 C66 C65 178.7(3) . . . . ?
Ni04 N8 C67 C68 85.6(4) . . . . ?
Ni04 N8 C67 C80 -96.5(3) . . . . ?
Ni04 N5 C54 C53 174.9(3) . . . . ?
Ni04 N5 C54 C41 -4.4(4) . . . . ?
Ni04 N5 C55 C60 -6.0(4) . . . . ?
Ni04 N5 C55 C56 172.6(3) . . . . ?
Ni04 N6 N7 C61 -1.6(5) . . . . ?
Ni04 N6 C60 C55 -2.0(4) . . . . ?
Ni04 N6 C60 C59 178.4(3) . . . . ?
O1 Ni1 N1 C14 -1.3(2) . . . . ?
O1 Ni1 N1 C15 -179.8(2) . . . . ?
O1 Ni1 N4 C27 -3.2(3) . . . . ?
O1 Ni1 N4 C26 173.6(3) . . . . ?
O4 Ni04 N8 C66 -175.5(3) . . . . ?
O4 Ni04 N8 C67 0.8(3) . . . . ?
O4 Ni04 N5 C54 6.3(2) . . . . ?
O4 Ni04 N5 C55 -179.0(2) . . . . ?
O4 Ni04 N6 N7 164.0(5) . . . . ?
O4 Ni04 N6 C60 -17.8(8) . . . . ?
O4 C41 C42 C47 -175.3(3) . . . . ?
O4 C41 C42 C43 5.8(5) . . . . ?
N8 Ni04 O4 C41 173.3(2) . . . . ?
N8 Ni04 N6 N7 0.4(3) . . . . ?
N8 Ni04 N6 C60 178.6(2) . . . . ?
N8 C66 C61 N7 0.9(5) . . . . ?
N8 C66 C61 C62 -179.2(3) . . . . ?
N8 C66 C65 C64 -179.5(3) . . . . ?
N8 C67 C68 C69 178.2(3) . . . . ?
N8 C67 C68 O5 0.4(6) . . . . ?
N8 C67 C80 C75 -176.6(3) . . . . ?
N8 C67 C80 O6 0.4(5) . . . . ?
N1 Ni1 O1 C1 1.9(2) . . . . ?
N1 Ni1 N2 N3 -179.6(3) . . . . ?
N1 Ni1 N2 C20 0.8(2) . . . . ?
N1 C14 C1 O1 1.2(4) . . . . ?
N1 C14 C1 C2 -179.5(3) . . . . ?
N1 C14 C13 C8 -178.4(3) . . . . ?
N5 Ni04 O4 C41 -6.9(2) . . . . ?
N5 Ni04 N6 N7 -179.4(3) . . . . ?
N5 Ni04 N6 C60 -1.1(2) . . . . ?
N5 C54 C41 O4 -1.5(4) . . . . ?
N5 C54 C41 C42 178.7(3) . . . . ?
N5 C55 C60 N6 5.2(4) . . . . ?
N5 C55 C60 C59 -175.2(3) . . . . ?
N5 C55 C56 C57 176.5(3) . . . . ?
N6 Ni04 O4 C41 9.8(7) . . . . ?
N6 Ni04 N8 C66 1.5(3) . . . . ?
N6 Ni04 N8 C67 177.8(2) . . . . ?
N6 Ni04 N5 C54 -170.7(3) . . . . ?
N6 Ni04 N5 C55 4.1(2) . . . . ?
N6 N7 C61 C66 1.0(5) . . . . ?
N6 N7 C61 C62 -178.9(3) . . . . ?
N6 C60 C59 C58 176.8(3) . . . . ?
N2 Ni1 N1 C14 176.6(3) . . . . ?
N2 Ni1 N1 C15 -1.9(2) . . . . ?
N2 Ni1 N4 C27 178.7(3) . . . . ?
N2 Ni1 N4 C26 -4.5(3) . . . . ?
N2 N3 C21 C26 -2.1(5) . . . . ?
N2 N3 C21 C22 177.9(3) . . . . ?
N2 C20 C15 N1 -1.9(4) . . . . ?
N2 C20 C15 C16 178.6(3) . . . . ?
N2 C20 C19 C18 -179.0(3) . . . . ?
N4 Ni1 O1 C1 -179.2(2) . . . . ?
N4 Ni1 N2 N3 1.5(3) . . . . ?
N4 Ni1 N2 C20 -178.1(2) . . . . ?
N4 C27 C28 O3 -7.9(6) . . . . ?
N4 C27 C28 C29 173.4(3) . . . . ?
N4 C27 C40 C36 -175.1(3) . . . . ?
N4 C27 C40 O2 5.8(6) . . . . ?
N4 C26 C21 N3 -1.1(6) . . . . ?
N4 C26 C21 C22 178.9(3) . . . . ?
N7 N6 C60 C55 176.5(3) . . . . ?
N7 N6 C60 C59 -3.1(5) . . . . ?
N3 N2 C20 C15 -179.3(3) . . . . ?
N3 N2 C20 C19 0.6(5) . . . . ?
C53 C54 C41 O4 179.1(3) . . . . ?
C53 C54 C41 C42 -0.6(5) . . . . ?
C53 C48 C49 C021 -8.5(5) . . . . ?
C53 C48 C49 C50 -129.3(4) . . . . ?
C53 C48 C49 C52 111.0(4) . . . . ?
C53 C48 C47 C42 0.4(6) . . . . ?
C7 C2 C1 O1 176.8(3) . . . . ?
C7 C2 C1 C14 -2.3(5) . . . . ?
C7 C2 C3 C5 -5.9(5) . . . . ?
C7 C2 C3 C6 -124.8(4) . . . . ?
C7 C2 C3 C4 113.4(4) . . . . ?
C7 C8 C13 C14 -1.7(5) . . . . ?
C7 C8 C9 C10 -52.6(4) . . . . ?
C7 C8 C9 C12 67.2(4) . . . . ?
C7 C8 C9 C11 -172.3(3) . . . . ?
C54 N5 C55 C60 167.9(3) . . . . ?
C54 N5 C55 C56 -13.5(6) . . . . ?
C54 C53 C48 C49 -176.5(3) . . . . ?
C54 C53 C48 C47 3.9(5) . . . . ?
C54 C41 C42 C47 4.5(5) . . . . ?
C54 C41 C42 C43 -174.5(3) . . . . ?
C48 C53 C54 N5 177.1(3) . . . . ?
C48 C53 C54 C41 -3.7(5) . . . . ?
C41 C42 C47 C48 -4.6(5) . . . . ?
C41 C42 C43 C46 -62.0(4) . . . . ?
C41 C42 C43 C45 58.8(4) . . . . ?
C41 C42 C43 C44 178.3(4) . . . . ?
C14 N1 C15 C20 -175.8(3) . . . . ?
C14 N1 C15 C16 3.7(6) . . . . ?
C2 C7 C8 C13 -0.6(6) . . . . ?
C2 C7 C8 C9 -179.9(4) . . . . ?
C66 N8 C67 C68 -97.8(4) . . . . ?
C66 N8 C67 C80 80.1(4) . . . . ?
C63 C62 C61 N7 179.1(3) . . . . ?
C63 C62 C61 C66 -0.8(5) . . . . ?
C63 C64 C65 C66 -1.9(6) . . . . ?
C62 C63 C64 C65 1.0(6) . . . . ?
C1 C14 C13 C8 1.8(5) . . . . ?
C1 C2 C3 C5 177.0(3) . . . . ?
C1 C2 C3 C6 58.1(4) . . . . ?
C1 C2 C3 C4 -63.6(4) . . . . ?
C8 C7 C2 C1 2.6(6) . . . . ?
C8 C7 C2 C3 -174.7(3) . . . . ?
C67 N8 C66 C61 -178.5(3) . . . . ?
C67 N8 C66 C65 2.4(5) . . . . ?
C67 C68 C69 C02C -176.1(6) . . . . ?
C67 C68 C69 C74 -1.3(5) . . . . ?
C67 C68 C69 C70 -179.0(8) . . . . ?
C67 C80 C75 C74 -1.9(5) . . . . ?
C67 C80 C75 C76 175.1(3) . . . . ?
C55 N5 C54 C53 1.2(6) . . . . ?
C55 N5 C54 C41 -178.1(3) . . . . ?
C55 C60 C59 C58 -2.8(5) . . . . ?
C55 C56 C57 C58 0.7(6) . . . . ?
C49 C48 C47 C42 -179.3(3) . . . . ?
C61 C66 C65 C64 1.3(5) . . . . ?
C20 N2 N3 C21 -179.0(3) . . . . ?
C20 C19 C18 C17 0.2(6) . . . . ?
C64 C63 C62 C61 0.3(5) . . . . ?
C16 C17 C18 C19 -0.8(6) . . . . ?
C25 C26 C21 N3 179.6(3) . . . . ?
C25 C26 C21 C22 -0.4(5) . . . . ?
C25 C24 C23 C22 -1.3(6) . . . . ?
C15 N1 C14 C1 178.7(3) . . . . ?
C15 N1 C14 C13 -1.2(6) . . . . ?
C15 C20 C19 C18 0.9(5) . . . . ?
C15 C16 C17 C18 0.3(6) . . . . ?
C27 N4 C26 C25 1.0(5) . . . . ?
C27 N4 C26 C21 -178.3(3) . . . . ?
C27 C28 C29 C35 2.3(5) . . . . ?
C27 C28 C29 C30 -173.6(3) . . . . ?
C27 C40 C36 C35 1.1(5) . . . . ?
C27 C40 C36 C37 -179.8(4) . . . . ?
C26 N4 C27 C28 -82.7(4) . . . . ?
C26 N4 C27 C40 93.7(4) . . . . ?
C26 C25 C24 C23 0.7(6) . . . . ?
C68 C67 C80 C75 1.3(5) . . . . ?
C68 C67 C80 O6 178.3(4) . . . . ?
C68 C69 C02C C71 -125.3(8) . . . . ?
C68 C69 C02C C72 -5.0(10) . . . . ?
C68 C69 C02C C73 115.5(8) . . . . ?
C68 C69 C74 C75 0.6(6) . . . . ?
C68 C69 C70 C0 -49.5(13) . . . . ?
C68 C69 C70 C32 70.2(12) . . . . ?
C68 C69 C70 C03C -170.8(8) . . . . ?
C28 C27 C40 C36 1.2(5) . . . . ?
C28 C27 C40 O2 -177.9(4) . . . . ?
C28 C29 C35 C36 0.0(6) . . . . ?
C28 C29 C30 C33 59.6(7) . . . . ?
C28 C29 C30 C31 -70.7(6) . . . . ?
C28 C29 C30 C34 171.8(4) . . . . ?
C28 C29 C30 C7A -103.6(12) . . . . ?
C28 C29 C30 C6A 83.7(11) . . . . ?
C28 C29 C30 C8A -13.8(11) . . . . ?
C65 C66 C61 N7 -179.9(3) . . . . ?
C65 C66 C61 C62 0.0(5) . . . . ?
C60 N6 N7 C61 -179.8(3) . . . . ?
C60 C55 C56 C57 -4.9(5) . . . . ?
C80 C67 C68 C69 0.4(5) . . . . ?
C80 C67 C68 O5 -177.4(4) . . . . ?
C80 C75 C74 C69 1.0(6) . . . . ?
C80 C75 C76 C79 56.2(5) . . . . ?
C80 C75 C76 C78 -64.8(5) . . . . ?
C80 C75 C76 C77 178.0(4) . . . . ?
C24 C25 C26 N4 -179.2(3) . . . . ?
C24 C25 C26 C21 0.1(5) . . . . ?
C19 C20 C15 N1 178.2(3) . . . . ?
C19 C20 C15 C16 -1.4(5) . . . . ?
C13 C14 C1 O1 -178.9(3) . . . . ?
C13 C14 C1 C2 0.3(5) . . . . ?
C13 C8 C9 C10 128.1(4) . . . . ?
C13 C8 C9 C12 -112.2(4) . . . . ?
C13 C8 C9 C11 8.3(5) . . . . ?
C17 C16 C15 N1 -178.7(3) . . . . ?
C17 C16 C15 C20 0.8(5) . . . . ?
C56 C55 C60 N6 -173.6(3) . . . . ?
C56 C55 C60 C59 6.0(5) . . . . ?
C56 C57 C58 C59 2.5(6) . . . . ?
C3 C2 C1 O1 -5.8(5) . . . . ?
C3 C2 C1 C14 175.0(3) . . . . ?
C9 C8 C13 C14 177.6(3) . . . . ?
C47 C48 C49 C021 171.1(3) . . . . ?
C47 C48 C49 C50 50.4(4) . . . . ?
C47 C48 C49 C52 -69.4(4) . . . . ?
C47 C42 C43 C46 119.1(4) . . . . ?
C47 C42 C43 C45 -120.0(4) . . . . ?
C47 C42 C43 C44 -0.5(5) . . . . ?
C21 C22 C23 C24 1.0(6) . . . . ?
C40 C27 C28 O3 175.9(4) . . . . ?
C40 C27 C28 C29 -2.9(5) . . . . ?
C40 C36 C35 C29 -1.7(6) . . . . ?
C40 C36 C37 C038 103.2(6) . . . . ?
C40 C36 C37 C03F -129.8(5) . . . . ?
C40 C36 C37 C03G -11.4(7) . . . . ?
C40 C36 C37 C38 66.8(8) . . . . ?
C40 C36 C37 C39 179.7(5) . . . . ?
C40 C36 C37 C03H -73.6(8) . . . . ?
C57 C58 C59 C60 -1.4(6) . . . . ?
O6 C80 C75 C74 -179.0(4) . . . . ?
O6 C80 C75 C76 -2.0(6) . . . . ?
C23 C22 C21 N3 179.9(3) . . . . ?
C23 C22 C21 C26 -0.2(5) . . . . ?
O3 C28 C29 C35 -176.6(4) . . . . ?
O3 C28 C29 C30 7.6(6) . . . . ?
C02C C69 C74 C75 175.4(6) . . . . ?
C74 C69 C02C C71 60.1(9) . . . . ?
C74 C69 C02C C72 -179.6(6) . . . . ?
C74 C69 C02C C73 -59.1(11) . . . . ?
C74 C69 C70 C0 132.8(9) . . . . ?
C74 C69 C70 C32 -107.4(9) . . . . ?
C74 C69 C70 C03C 11.6(14) . . . . ?
C74 C75 C76 C79 -126.9(4) . . . . ?
C74 C75 C76 C78 112.0(4) . . . . ?
C74 C75 C76 C77 -5.1(6) . . . . ?
C43 C42 C47 C48 174.4(3) . . . . ?
C76 C75 C74 C69 -176.0(4) . . . . ?
C35 C36 C37 C038 -77.7(7) . . . . ?
C35 C36 C37 C03F 49.3(7) . . . . ?
C35 C36 C37 C03G 167.7(5) . . . . ?
C35 C36 C37 C38 -114.1(8) . . . . ?
C35 C36 C37 C39 -1.3(6) . . . . ?
C35 C36 C37 C03H 105.5(8) . . . . ?
C35 C29 C30 C33 -116.0(6) . . . . ?
C35 C29 C30 C31 113.7(6) . . . . ?
C35 C29 C30 C34 -3.9(6) . . . . ?
C35 C29 C30 C7A 80.8(12) . . . . ?
C35 C29 C30 C6A -91.9(11) . . . . ?
C35 C29 C30 C8A 170.5(11) . . . . ?
C37 C36 C35 C29 179.2(4) . . . . ?
O2 C40 C36 C35 -179.8(4) . . . . ?
O2 C40 C36 C37 -0.7(6) . . . . ?
O5 C68 C69 C02C 1.7(8) . . . . ?
O5 C68 C69 C74 176.5(5) . . . . ?
O5 C68 C69 C70 -1.2(10) . . . . ?
C70 C69 C74 C75 178.4(8) . . . . ?
C30 C29 C35 C36 175.7(4) . . . . ?

loop_
_smtbx_masks_void_nr
_smtbx_masks_void_average_x
_smtbx_masks_void_average_y
_smtbx_masks_void_average_z
_smtbx_masks_void_volume
_smtbx_masks_void_count_electrons
_smtbx_masks_void_content
1 0.508 0.052 0.197 380.0 113.6 '3 CH2Cl2'
2 0.492 0.948 0.803 380.0 113.6 '3 CH2Cl2'
